data_4123041
loop_
_publ_author_name
'Ishida, Yutaka'
'Kawaguchi, Hiroyuki'

_publ_section_title
;
 Nitrogen Atom Transfer from a Dinitrogen-Derived Vanadium Nitride Complex
 to Carbon Monoxide and Isocyanide.
;
_journal_name_full 'Journal of the American Chemical Society'
_journal_page_first 141125125639001
_journal_paper_doi 10.1021/ja510317h
_journal_year 2014
_chemical_formula_moiety 'C98 H140 K4 N4 O12 V2, 2 (C7 H8)'
_chemical_formula_sum 'C112 H156 K4 N4 O12 V2'
_chemical_formula_weight 2008.69
_chemical_name_systematic
; 
 ? 
;
_space_group_IT_number 2
_symmetry_cell_setting triclinic
_symmetry_space_group_name_Hall '-P 1'
_symmetry_space_group_name_H-M 'P -1'
_atom_sites_solution_hydrogens geom
_atom_sites_solution_primary direct
_atom_sites_solution_secondary difmap
_audit_creation_method SHELXL-97
_cell_angle_alpha 91.7738(14)
_cell_angle_beta 100.245(2)
_cell_angle_gamma 100.191(2)
_cell_formula_units_Z 2
_cell_length_a 13.5984(17)
_cell_length_b 15.999(2)
_cell_length_c 26.250(3)
_cell_measurement_reflns_used 13338
_cell_measurement_temperature 123.15
_cell_measurement_theta_max 27.4778
_cell_measurement_theta_min 3.0516
_cell_volume 5519.8(12)
_computing_cell_refinement 'CrystalClear (Rigaku Inc., 2009)'
_computing_data_collection 'CrystalClear (Rigaku Inc., 2009)'
_computing_data_reduction 'CrystalClear (Rigaku Inc., 2009)'
_computing_molecular_graphics 'Yadokari-XG 2009 (Wakita Nemoto et al., 2009)'
_computing_publication_material 'Yadokari-XG 2009 (Wakita,Nemoto et al., 2009)'
_computing_structure_refinement 'SHELXL-97 (Sheldrick, 1997)'
_computing_structure_solution 'SIR2004 (Burla et al., 2005)'
_diffrn_ambient_temperature 123.15
_diffrn_detector_area_resol_mean 28.5714
_diffrn_measured_fraction_theta_full 0.995
_diffrn_measured_fraction_theta_max 0.995
_diffrn_measurement_device_type 'Rigaku Saturn724+ CCD'
_diffrn_measurement_method dtprofit.ref
_diffrn_radiation_monochromator Confocal
_diffrn_radiation_source 'Rotating Anode'
_diffrn_radiation_type MoK\a
_diffrn_radiation_wavelength 0.71075
_diffrn_reflns_av_R_equivalents 0.0407
_diffrn_reflns_av_sigmaI/netI 0.0529
_diffrn_reflns_limit_h_max 17
_diffrn_reflns_limit_h_min -17
_diffrn_reflns_limit_k_max 20
_diffrn_reflns_limit_k_min -20
_diffrn_reflns_limit_l_max 34
_diffrn_reflns_limit_l_min -34
_diffrn_reflns_number 68913
_diffrn_reflns_theta_full 27.48
_diffrn_reflns_theta_max 27.48
_diffrn_reflns_theta_min 3.05
_exptl_absorpt_coefficient_mu 0.379
_exptl_absorpt_correction_T_max 1.0000
_exptl_absorpt_correction_T_min 0.9137
_exptl_absorpt_correction_type multi-scan
_exptl_absorpt_process_details
;
Jacobson, R. (1998). REQAB. Private communication to the 
Rigaku Corporation, Tokyo, Japan.
;
_exptl_crystal_colour Dark_red
_exptl_crystal_density_diffrn 1.209
_exptl_crystal_density_method 'not measured'
_exptl_crystal_description Plate
_exptl_crystal_F_000 2148
_exptl_crystal_size_max 0.18
_exptl_crystal_size_mid 0.13
_exptl_crystal_size_min 0.08
_refine_diff_density_max 0.386
_refine_diff_density_min -0.529
_refine_diff_density_rms 0.069
_refine_ls_extinction_method none
_refine_ls_goodness_of_fit_ref 1.068
_refine_ls_hydrogen_treatment constr
_refine_ls_matrix_type full
_refine_ls_number_parameters 1241
_refine_ls_number_reflns 25184
_refine_ls_number_restraints 0
_refine_ls_restrained_S_all 1.068
_refine_ls_R_factor_all 0.0817
_refine_ls_R_factor_gt 0.0615
_refine_ls_shift/su_max 0.001
_refine_ls_shift/su_mean 0.000
_refine_ls_structure_factor_coef Fsqd
_refine_ls_weighting_details 'calc w=1/[\s^2^(Fo^2^)+(0.0746P)^2^+2.6155P] where P=(Fo^2^+2Fc^2^)/3'
_refine_ls_weighting_scheme calc
_refine_ls_wR_factor_gt 0.1473
_refine_ls_wR_factor_ref 0.1622
_reflns_number_gt 19304
_reflns_number_total 25184
_reflns_threshold_expression >2sigma(I)
_cod_data_source_file ja510317h_si_002.cif
_cod_data_source_block (ONO)VN-IV-dimer-Complex2
_cod_depositor_comments
;
The following automatic conversions were performed:
'_atom_site_symetry_multiplicity' tag replaced with
'_atom_site_symmetry_multiplicity'.

Automatic conversion script
Id: cif_correct_tags 1440 2010-10-19 06:21:57Z saulius 

The following automatic conversions were performed:

'_exptl_absorpt_correction_type' value 'Multi-scan' changed to
'multi-scan' according to
/home/saulius/struct/COD-crude-data--automatic-downloads/rss-feeds/ACS/lib/dictionaries/cif_core.dic
dictionary named 'cif_core.dic' version 2.4.2 from 2011-04-26.

Automatic conversion script
Id: cif_fix_values 2935 2014-11-11 08:27:57Z andrius 
;
_cod_database_code 4123041

loop_
_symmetry_equiv_pos_as_xyz
'x, y, z'
'-x, -y, -z'

loop_
_atom_site_label
_atom_site_type_symbol
_atom_site_fract_x
_atom_site_fract_y
_atom_site_fract_z
_atom_site_U_iso_or_equiv
_atom_site_adp_type
_atom_site_occupancy
_atom_site_symmetry_multiplicity
_atom_site_calc_flag
_atom_site_refinement_flags
V1 V 0.45535(3) 0.99802(3) 0.039248(15) 0.02094(10) Uani 1 1 d .
N1 N 0.52683(14) 0.92972(13) 0.01217(8) 0.0231(4) Uani 1 1 d .
O1 O 0.51657(13) 1.05489(13) 0.10444(6) 0.0337(4) Uani 1 1 d .
C1 C 0.53184(18) 1.06500(16) 0.15669(9) 0.0241(5) Uani 1 1 d .
C2 C 0.62638(18) 1.10685(16) 0.18624(9) 0.0245(5) Uani 1 1 d .
C3 C 0.63351(18) 1.11714(16) 0.23996(9) 0.0259(5) Uani 1 1 d .
H1 H 0.6966 1.1448 0.2602 0.031 Uiso 1 1 calc R
C4 C 0.55332(19) 1.08915(16) 0.26569(9) 0.0273(5) Uani 1 1 d .
C5 C 0.46237(18) 1.04786(16) 0.23539(9) 0.0259(5) Uani 1 1 d .
H2 H 0.4064 1.0280 0.2517 0.031 Uiso 1 1 calc R
C6 C 0.45061(18) 1.03461(15) 0.18204(9) 0.0226(5) Uani 1 1 d .
C7 C 0.71648(18) 1.14494(16) 0.16077(9) 0.0272(5) Uani 1 1 d .
C8 C 0.74264(19) 1.07965(17) 0.12366(10) 0.0314(6) Uani 1 1 d .
H3 H 0.7986 1.1069 0.1074 0.047 Uiso 1 1 calc R
H4 H 0.6829 1.0581 0.0967 0.047 Uiso 1 1 calc R
H5 H 0.7631 1.0323 0.1431 0.047 Uiso 1 1 calc R
C9 C 0.81329(19) 1.17725(19) 0.20098(10) 0.0346(6) Uani 1 1 d .
H6 H 0.8312 1.1303 0.2216 0.052 Uiso 1 1 calc R
H7 H 0.8016 1.2226 0.2238 0.052 Uiso 1 1 calc R
H8 H 0.8691 1.1995 0.1832 0.052 Uiso 1 1 calc R
C10 C 0.6891(2) 1.22069(18) 0.13092(11) 0.0356(6) Uani 1 1 d .
H9 H 0.6756 1.2636 0.1549 0.053 Uiso 1 1 calc R
H10 H 0.6282 1.2015 0.1042 0.053 Uiso 1 1 calc R
H11 H 0.7458 1.2456 0.1145 0.053 Uiso 1 1 calc R
C11 C 0.5655(2) 1.10198(19) 0.32380(10) 0.0351(6) Uani 1 1 d .
H12 H 0.5533 1.1587 0.3328 0.053 Uiso 1 1 calc R
H13 H 0.6347 1.0970 0.3401 0.053 Uiso 1 1 calc R
H14 H 0.5165 1.0586 0.3363 0.053 Uiso 1 1 calc R
C12 C 0.35129(18) 0.98573(16) 0.15108(9) 0.0247(5) Uani 1 1 d .
H15 H 0.3663 0.9378 0.1309 0.030 Uiso 1 1 calc R
H16 H 0.3086 0.9610 0.1757 0.030 Uiso 1 1 calc R
N2 N 0.31284(14) 0.95050(12) 0.03946(7) 0.0207(4) Uani 1 1 d .
C13 C 0.26879(17) 1.01589(14) 0.06037(9) 0.0207(5) Uani 1 1 d .
C14 C 0.28988(17) 1.03612(15) 0.11409(9) 0.0218(5) Uani 1 1 d .
C15 C 0.24903(17) 1.10193(15) 0.13397(9) 0.0240(5) Uani 1 1 d .
H17 H 0.2645 1.1161 0.1703 0.029 Uiso 1 1 calc R
C16 C 0.18676(18) 1.14719(15) 0.10250(9) 0.0241(5) Uani 1 1 d .
C17 C 0.16663(17) 1.12542(15) 0.04917(9) 0.0228(5) Uani 1 1 d .
H18 H 0.1235 1.1550 0.0269 0.027 Uiso 1 1 calc R
C18 C 0.20734(16) 1.06216(14) 0.02748(8) 0.0193(4) Uani 1 1 d .
C19 C 0.13856(19) 1.21750(16) 0.12295(10) 0.0278(5) Uani 1 1 d .
C20 C 0.1710(2) 1.2356(2) 0.18164(10) 0.0426(7) Uani 1 1 d .
H19 H 0.1389 1.2815 0.1929 0.064 Uiso 1 1 calc R
H20 H 0.2451 1.2529 0.1905 0.064 Uiso 1 1 calc R
H21 H 0.1497 1.1841 0.1992 0.064 Uiso 1 1 calc R
C21 C 0.1711(2) 1.29947(17) 0.09703(12) 0.0378(6) Uani 1 1 d .
H22 H 0.1494 1.2898 0.0593 0.057 Uiso 1 1 calc R
H23 H 0.2453 1.3166 0.1055 0.057 Uiso 1 1 calc R
H24 H 0.1395 1.3446 0.1096 0.057 Uiso 1 1 calc R
C22 C 0.0223(2) 1.19055(18) 0.11022(11) 0.0356(6) Uani 1 1 d .
H25 H 0.0000 1.1797 0.0726 0.053 Uiso 1 1 calc R
H26 H -0.0091 1.2361 0.1224 0.053 Uiso 1 1 calc R
H27 H 0.0018 1.1386 0.1275 0.053 Uiso 1 1 calc R
C23 C 0.24955(17) 0.87053(14) 0.02649(9) 0.0213(5) Uani 1 1 d .
C24 C 0.28331(19) 0.80576(15) 0.00100(10) 0.0267(5) Uani 1 1 d .
H28 H 0.3490 0.8167 -0.0078 0.032 Uiso 1 1 calc R
C25 C 0.2226(2) 0.72620(16) -0.01149(10) 0.0302(5) Uani 1 1 d .
H29 H 0.2478 0.6837 -0.0287 0.036 Uiso 1 1 calc R
C26 C 0.1254(2) 0.70658(16) 0.00044(11) 0.0312(6) Uani 1 1 d .
C27 C 0.09175(19) 0.77072(16) 0.02575(10) 0.0301(6) Uani 1 1 d .
H30 H 0.0261 0.7595 0.0346 0.036 Uiso 1 1 calc R
C28 C 0.15204(18) 0.85091(16) 0.03841(9) 0.0254(5) Uani 1 1 d .
H31 H 0.1265 0.8933 0.0555 0.030 Uiso 1 1 calc R
C29 C 0.0584(2) 0.62013(18) -0.01529(13) 0.0436(7) Uani 1 1 d .
H32 H 0.0257 0.6000 0.0136 0.065 Uiso 1 1 calc R
H33 H 0.1001 0.5797 -0.0241 0.065 Uiso 1 1 calc R
H34 H 0.0062 0.6248 -0.0455 0.065 Uiso 1 1 calc R
C30 C 0.18924(18) 1.04258(15) -0.03065(9) 0.0234(5) Uani 1 1 d .
H35 H 0.2546 1.0355 -0.0402 0.028 Uiso 1 1 calc R
H36 H 0.1420 0.9873 -0.0390 0.028 Uiso 1 1 calc R
O2 O 0.29577(12) 1.21145(11) -0.03495(6) 0.0267(4) Uani 1 1 d .
C31 C 0.20439(17) 1.19164(15) -0.06361(9) 0.0228(5) Uani 1 1 d .
C32 C 0.15996(18) 1.25067(16) -0.09587(9) 0.0255(5) Uani 1 1 d .
C33 C 0.06614(19) 1.22250(17) -0.12879(10) 0.0296(5) Uani 1 1 d .
H37 H 0.0379 1.2618 -0.1507 0.035 Uiso 1 1 calc R
C34 C 0.01209(18) 1.13940(17) -0.13093(9) 0.0276(5) Uani 1 1 d .
C35 C 0.05336(18) 1.08375(16) -0.09782(9) 0.0255(5) Uani 1 1 d .
H38 H 0.0166 1.0274 -0.0978 0.031 Uiso 1 1 calc R
C36 C 0.14661(17) 1.10739(15) -0.06461(9) 0.0222(5) Uani 1 1 d .
C37 C 0.2161(2) 1.34275(17) -0.09544(10) 0.0327(6) Uani 1 1 d .
C38 C 0.2416(2) 1.38390(17) -0.03966(11) 0.0377(6) Uani 1 1 d .
H39 H 0.1784 1.3878 -0.0274 0.057 Uiso 1 1 calc R
H40 H 0.2822 1.4411 -0.0392 0.057 Uiso 1 1 calc R
H41 H 0.2803 1.3490 -0.0168 0.057 Uiso 1 1 calc R
C39 C 0.3138(2) 1.34353(18) -0.11721(11) 0.0395(7) Uani 1 1 d .
H42 H 0.3592 1.3133 -0.0946 0.059 Uiso 1 1 calc R
H43 H 0.3478 1.4025 -0.1188 0.059 Uiso 1 1 calc R
H44 H 0.2966 1.3153 -0.1522 0.059 Uiso 1 1 calc R
C40 C 0.1529(3) 1.39924(19) -0.12846(13) 0.0484(8) Uani 1 1 d .
H45 H 0.1403 1.3786 -0.1650 0.073 Uiso 1 1 calc R
H46 H 0.1903 1.4580 -0.1245 0.073 Uiso 1 1 calc R
H47 H 0.0879 1.3971 -0.1169 0.073 Uiso 1 1 calc R
C41 C -0.0893(2) 1.11318(19) -0.16716(11) 0.0398(7) Uani 1 1 d .
H48 H -0.1103 1.0512 -0.1686 0.060 Uiso 1 1 calc R
H49 H -0.0831 1.1312 -0.2020 0.060 Uiso 1 1 calc R
H50 H -0.1404 1.1402 -0.1544 0.060 Uiso 1 1 calc R
K1 K 0.40927(4) 1.19830(3) 0.05063(2) 0.02699(12) Uani 1 1 d .
C42 C 0.4711(2) 1.2953(2) 0.18390(12) 0.0454(7) Uani 1 1 d .
H51 H 0.5399 1.2855 0.1971 0.068 Uiso 1 1 calc R
H52 H 0.4218 1.2431 0.1852 0.068 Uiso 1 1 calc R
H53 H 0.4564 1.3411 0.2054 0.068 Uiso 1 1 calc R
O3 O 0.46394(15) 1.31886(13) 0.13182(8) 0.0403(5) Uani 1 1 d .
C43 C 0.5324(2) 1.39444(18) 0.12660(12) 0.0417(7) Uani 1 1 d .
H54 H 0.6031 1.3873 0.1398 0.050 Uiso 1 1 calc R
H55 H 0.5182 1.4423 0.1472 0.050 Uiso 1 1 calc R
C44 C 0.5202(2) 1.41316(18) 0.07069(12) 0.0438(7) Uani 1 1 d .
H56 H 0.4484 1.4164 0.0569 0.053 Uiso 1 1 calc R
H57 H 0.5629 1.4687 0.0669 0.053 Uiso 1 1 calc R
O4 O 0.54968(15) 1.34800(12) 0.04258(8) 0.0365(4) Uani 1 1 d .
C45 C 0.5498(2) 1.3664(2) -0.00999(12) 0.0473(8) Uani 1 1 d .
H58 H 0.4835 1.3792 -0.0256 0.071 Uiso 1 1 calc R
H59 H 0.5627 1.3171 -0.0291 0.071 Uiso 1 1 calc R
H60 H 0.6031 1.4157 -0.0115 0.071 Uiso 1 1 calc R
K2 K 0.63125(4) 0.87400(4) 0.10205(2) 0.03183(13) Uani 1 1 d .
C46 C 0.7980(3) 0.8977(2) 0.22817(15) 0.0630(10) Uani 1 1 d .
H61 H 0.7977 0.9589 0.2311 0.094 Uiso 1 1 calc R
H62 H 0.8460 0.8870 0.2060 0.094 Uiso 1 1 calc R
H63 H 0.8187 0.8779 0.2627 0.094 Uiso 1 1 calc R
O5 O 0.69961(16) 0.85371(14) 0.20607(8) 0.0451(5) Uani 1 1 d .
C47 C 0.6240(3) 0.8703(2) 0.23424(12) 0.0547(9) Uani 1 1 d .
H64 H 0.6136 0.9296 0.2303 0.066 Uiso 1 1 calc R
H65 H 0.6464 0.8630 0.2716 0.066 Uiso 1 1 calc R
C48 C 0.5272(3) 0.8103(3) 0.21404(13) 0.0573(9) Uani 1 1 d .
H66 H 0.5378 0.7510 0.2177 0.069 Uiso 1 1 calc R
H67 H 0.4749 0.8199 0.2343 0.069 Uiso 1 1 calc R
O6 O 0.49385(15) 0.82327(13) 0.16102(8) 0.0406(5) Uani 1 1 d .
C49 C 0.3994(3) 0.7679(2) 0.13934(15) 0.0561(9) Uani 1 1 d .
H68 H 0.4086 0.7086 0.1406 0.084 Uiso 1 1 calc R
H69 H 0.3777 0.7807 0.1032 0.084 Uiso 1 1 calc R
H70 H 0.3474 0.7767 0.1594 0.084 Uiso 1 1 calc R
V2 V 0.04656(3) 0.51486(3) 0.461671(15) 0.02064(10) Uani 1 1 d .
N3 N 0.01944(14) 0.42534(12) 0.50133(8) 0.0226(4) Uani 1 1 d .
O7 O -0.01823(13) 0.49602(13) 0.39118(7) 0.0354(4) Uani 1 1 d .
C50 C -0.02337(18) 0.47820(16) 0.34011(9) 0.0241(5) Uani 1 1 d .
C51 C -0.11486(18) 0.43735(15) 0.30736(9) 0.0241(5) Uani 1 1 d .
C52 C -0.11296(18) 0.42340(16) 0.25460(9) 0.0255(5) Uani 1 1 d .
H71 H -0.1742 0.3968 0.2323 0.031 Uiso 1 1 calc R
C53 C -0.02666(19) 0.44625(16) 0.23312(9) 0.0257(5) Uani 1 1 d .
C54 C 0.06170(18) 0.48579(16) 0.26612(9) 0.0253(5) Uani 1 1 d .
H72 H 0.1220 0.5015 0.2524 0.030 Uiso 1 1 calc R
C55 C 0.06478(17) 0.50323(15) 0.31865(9) 0.0234(5) Uani 1 1 d .
C56 C -0.21114(18) 0.40110(17) 0.32860(10) 0.0286(5) Uani 1 1 d .
C57 C -0.2405(2) 0.4651(2) 0.36475(12) 0.0430(7) Uani 1 1 d .
H73 H -0.3039 0.4399 0.3757 0.064 Uiso 1 1 calc R
H74 H -0.2502 0.5164 0.3465 0.064 Uiso 1 1 calc R
H75 H -0.1863 0.4803 0.3953 0.064 Uiso 1 1 calc R
C58 C -0.3036(2) 0.3715(2) 0.28524(11) 0.0398(7) Uani 1 1 d .
H76 H -0.2907 0.3249 0.2637 0.060 Uiso 1 1 calc R
H77 H -0.3156 0.4190 0.2638 0.060 Uiso 1 1 calc R
H78 H -0.3636 0.3515 0.3005 0.060 Uiso 1 1 calc R
C59 C -0.1894(2) 0.3238(2) 0.35888(12) 0.0428(7) Uani 1 1 d .
H79 H -0.1300 0.3413 0.3867 0.064 Uiso 1 1 calc R
H80 H -0.1756 0.2803 0.3353 0.064 Uiso 1 1 calc R
H81 H -0.2486 0.3003 0.3739 0.064 Uiso 1 1 calc R
C60 C -0.0281(2) 0.42594(18) 0.17630(10) 0.0333(6) Uani 1 1 d .
H82 H -0.0042 0.3722 0.1722 0.050 Uiso 1 1 calc R
H83 H 0.0166 0.4718 0.1631 0.050 Uiso 1 1 calc R
H84 H -0.0976 0.4206 0.1568 0.050 Uiso 1 1 calc R
C61 C 0.16232(17) 0.54801(15) 0.35295(9) 0.0239(5) Uani 1 1 d .
H85 H 0.1462 0.5916 0.3761 0.029 Uiso 1 1 calc R
H86 H 0.2072 0.5779 0.3308 0.029 Uiso 1 1 calc R
N4 N 0.19159(14) 0.55775(12) 0.46595(7) 0.0206(4) Uani 1 1 d .
C62 C 0.23427(16) 0.49620(14) 0.44020(9) 0.0200(4) Uani 1 1 d .
C63 C 0.21987(16) 0.48955(14) 0.38594(9) 0.0204(5) Uani 1 1 d .
C64 C 0.26274(17) 0.42921(15) 0.36149(9) 0.0227(5) Uani 1 1 d .
H87 H 0.2508 0.4235 0.3247 0.027 Uiso 1 1 calc R
C65 C 0.32198(17) 0.37769(15) 0.38943(9) 0.0222(5) Uani 1 1 d .
C66 C 0.33552(17) 0.38580(15) 0.44354(9) 0.0221(5) Uani 1 1 d .
H88 H 0.3754 0.3508 0.4634 0.027 Uiso 1 1 calc R
C67 C 0.29272(16) 0.44324(14) 0.46931(9) 0.0197(4) Uani 1 1 d .
C68 C 0.37232(19) 0.31319(16) 0.36392(9) 0.0264(5) Uani 1 1 d .
C69 C 0.3496(2) 0.3118(2) 0.30471(10) 0.0432(7) Uani 1 1 d .
H89 H 0.3753 0.3682 0.2936 0.065 Uiso 1 1 calc R
H90 H 0.2760 0.2969 0.2922 0.065 Uiso 1 1 calc R
H91 H 0.3830 0.2696 0.2903 0.065 Uiso 1 1 calc R
C70 C 0.48772(19) 0.33636(18) 0.38212(11) 0.0328(6) Uani 1 1 d .
H92 H 0.5202 0.2941 0.3670 0.049 Uiso 1 1 calc R
H93 H 0.5040 0.3370 0.4200 0.049 Uiso 1 1 calc R
H94 H 0.5128 0.3928 0.3709 0.049 Uiso 1 1 calc R
C71 C 0.3334(2) 0.22404(17) 0.38044(12) 0.0387(7) Uani 1 1 d .
H95 H 0.2594 0.2098 0.3696 0.058 Uiso 1 1 calc R
H96 H 0.3514 0.2231 0.4182 0.058 Uiso 1 1 calc R
H97 H 0.3647 0.1823 0.3640 0.058 Uiso 1 1 calc R
C72 C 0.25687(17) 0.63572(14) 0.48270(9) 0.0208(5) Uani 1 1 d .
C73 C 0.22514(18) 0.69696(15) 0.51214(9) 0.0252(5) Uani 1 1 d .
H98 H 0.1597 0.6850 0.5212 0.030 Uiso 1 1 calc R
C74 C 0.28809(19) 0.77486(16) 0.52819(10) 0.0282(5) Uani 1 1 d .
H99 H 0.2647 0.8150 0.5483 0.034 Uiso 1 1 calc R
C75 C 0.38434(19) 0.79615(15) 0.51583(9) 0.0256(5) Uani 1 1 d .
C76 C 0.41585(19) 0.73513(16) 0.48677(10) 0.0270(5) Uani 1 1 d .
H100 H 0.4813 0.7477 0.4777 0.032 Uiso 1 1 calc R
C77 C 0.35435(17) 0.65615(15) 0.47051(9) 0.0235(5) Uani 1 1 d .
H101 H 0.3786 0.6158 0.4510 0.028 Uiso 1 1 calc R
C78 C 0.4531(2) 0.88054(16) 0.53384(11) 0.0339(6) Uani 1 1 d .
H102 H 0.4126 0.9212 0.5437 0.051 Uiso 1 1 calc R
H103 H 0.4869 0.9023 0.5057 0.051 Uiso 1 1 calc R
H104 H 0.5043 0.8730 0.5638 0.051 Uiso 1 1 calc R
C79 C 0.30613(18) 0.45003(15) 0.52799(9) 0.0226(5) Uani 1 1 d .
H105 H 0.3540 0.5036 0.5410 0.027 Uiso 1 1 calc R
H106 H 0.2398 0.4549 0.5372 0.027 Uiso 1 1 calc R
O8 O 0.19472(12) 0.28132(11) 0.51757(6) 0.0257(4) Uani 1 1 d .
C80 C 0.28376(17) 0.29454(15) 0.54880(9) 0.0220(5) Uani 1 1 d .
C81 C 0.32278(18) 0.22783(15) 0.57664(9) 0.0230(5) Uani 1 1 d .
C82 C 0.41453(18) 0.24858(16) 0.61214(9) 0.0268(5) Uani 1 1 d .
H107 H 0.4390 0.2046 0.6313 0.032 Uiso 1 1 calc R
C83 C 0.47166(19) 0.33082(16) 0.62073(10) 0.0274(5) Uani 1 1 d .
C84 C 0.43595(18) 0.39396(16) 0.59197(9) 0.0247(5) Uani 1 1 d .
H108 H 0.4753 0.4499 0.5965 0.030 Uiso 1 1 calc R
C85 C 0.34428(17) 0.37824(15) 0.55659(9) 0.0216(5) Uani 1 1 d .
C86 C 0.26302(19) 0.13650(16) 0.56743(10) 0.0288(5) Uani 1 1 d .
C87 C 0.2466(2) 0.10771(17) 0.50951(10) 0.0340(6) Uani 1 1 d .
H109 H 0.2111 0.1470 0.4887 0.051 Uiso 1 1 calc R
H110 H 0.2057 0.0502 0.5035 0.051 Uiso 1 1 calc R
H111 H 0.3126 0.1077 0.4995 0.051 Uiso 1 1 calc R
C88 C 0.1601(2) 0.13275(17) 0.58473(11) 0.0342(6) Uani 1 1 d .
H112 H 0.1716 0.1489 0.6219 0.051 Uiso 1 1 calc R
H113 H 0.1206 0.0747 0.5780 0.051 Uiso 1 1 calc R
H114 H 0.1224 0.1722 0.5653 0.051 Uiso 1 1 calc R
C89 C 0.3187(2) 0.07276(17) 0.59808(12) 0.0376(6) Uani 1 1 d .
H115 H 0.3856 0.0751 0.5885 0.056 Uiso 1 1 calc R
H116 H 0.2787 0.0152 0.5899 0.056 Uiso 1 1 calc R
H117 H 0.3274 0.0874 0.6353 0.056 Uiso 1 1 calc R
C90 C 0.5707(2) 0.34900(19) 0.65941(11) 0.0399(7) Uani 1 1 d .
H118 H 0.6215 0.3225 0.6461 0.060 Uiso 1 1 calc R
H119 H 0.5599 0.3257 0.6925 0.060 Uiso 1 1 calc R
H120 H 0.5948 0.4106 0.6647 0.060 Uiso 1 1 calc R
K3 K 0.09125(4) 0.31214(3) 0.43376(2) 0.02666(12) Uani 1 1 d .
C91 C 0.0413(2) 0.2543(2) 0.29626(11) 0.0416(7) Uani 1 1 d .
H121 H 0.0459 0.2147 0.2679 0.062 Uiso 1 1 calc R
H122 H 0.0994 0.3015 0.3011 0.062 Uiso 1 1 calc R
H123 H -0.0220 0.2764 0.2877 0.062 Uiso 1 1 calc R
O9 O 0.04193(14) 0.21105(12) 0.34268(7) 0.0370(4) Uani 1 1 d .
C92 C -0.0407(2) 0.14141(18) 0.33802(12) 0.0411(7) Uani 1 1 d .
H124 H -0.0348 0.0983 0.3114 0.049 Uiso 1 1 calc R
H125 H -0.1057 0.1613 0.3271 0.049 Uiso 1 1 calc R
C93 C -0.0391(3) 0.10336(19) 0.38865(13) 0.0473(8) Uani 1 1 d .
H126 H -0.0940 0.0527 0.3854 0.057 Uiso 1 1 calc R
H127 H 0.0268 0.0850 0.3999 0.057 Uiso 1 1 calc R
O10 O -0.05292(16) 0.16420(12) 0.42596(8) 0.0423(5) Uani 1 1 d .
C94 C -0.0580(2) 0.1312(2) 0.47475(13) 0.0499(8) Uani 1 1 d .
H128 H -0.1192 0.0873 0.4719 0.075 Uiso 1 1 calc R
H129 H -0.0606 0.1771 0.4998 0.075 Uiso 1 1 calc R
H130 H 0.0023 0.1063 0.4865 0.075 Uiso 1 1 calc R
K4 K -0.11148(4) 0.65197(4) 0.41079(2) 0.02973(13) Uani 1 1 d .
C95 C -0.2733(3) 0.6632(3) 0.28340(14) 0.0623(10) Uani 1 1 d .
H131 H -0.2905 0.6956 0.2530 0.093 Uiso 1 1 calc R
H132 H -0.3233 0.6644 0.3060 0.093 Uiso 1 1 calc R
H133 H -0.2739 0.6042 0.2720 0.093 Uiso 1 1 calc R
O11 O -0.17459(16) 0.70026(15) 0.31128(8) 0.0460(5) Uani 1 1 d .
C96 C -0.0973(3) 0.6974(2) 0.28152(12) 0.0515(8) Uani 1 1 d .
H134 H -0.1187 0.7163 0.2464 0.062 Uiso 1 1 calc R
H135 H -0.0854 0.6384 0.2780 0.062 Uiso 1 1 calc R
C97 C -0.0016(3) 0.7548(2) 0.30852(12) 0.0522(8) Uani 1 1 d .
H136 H 0.0524 0.7555 0.2876 0.063 Uiso 1 1 calc R
H137 H -0.0139 0.8135 0.3127 0.063 Uiso 1 1 calc R
O12 O 0.02970(15) 0.72420(13) 0.35792(8) 0.0425(5) Uani 1 1 d .
C98 C 0.1224(3) 0.7739(2) 0.38482(16) 0.0651(11) Uani 1 1 d .
H138 H 0.1759 0.7722 0.3644 0.098 Uiso 1 1 calc R
H139 H 0.1417 0.7509 0.4186 0.098 Uiso 1 1 calc R
H140 H 0.1137 0.8329 0.3901 0.098 Uiso 1 1 calc R
C99 C 0.2173(3) 0.6200(2) 0.18192(14) 0.0486(8) Uani 1 1 d .
C100 C 0.1895(3) 0.6149(3) 0.12829(16) 0.0683(11) Uani 1 1 d .
H141 H 0.1423 0.6475 0.1120 0.082 Uiso 1 1 calc R
C101 C 0.2304(4) 0.5628(3) 0.09904(17) 0.0784(13) Uani 1 1 d .
H142 H 0.2108 0.5592 0.0623 0.094 Uiso 1 1 calc R
C102 C 0.2987(4) 0.5161(3) 0.12155(18) 0.0746(13) Uani 1 1 d .
H143 H 0.3277 0.4812 0.1008 0.089 Uiso 1 1 calc R
C103 C 0.3254(3) 0.5199(3) 0.17506(19) 0.0705(12) Uani 1 1 d .
H144 H 0.3714 0.4862 0.1913 0.085 Uiso 1 1 calc R
C104 C 0.2853(2) 0.5723(2) 0.20449(14) 0.0519(8) Uani 1 1 d .
H145 H 0.3049 0.5756 0.2412 0.062 Uiso 1 1 calc R
C105 C 0.1731(4) 0.6777(3) 0.21415(19) 0.0834(14) Uani 1 1 d .
H146 H 0.1062 0.6487 0.2193 0.125 Uiso 1 1 calc R
H147 H 0.1659 0.7298 0.1962 0.125 Uiso 1 1 calc R
H148 H 0.2183 0.6924 0.2479 0.125 Uiso 1 1 calc R
C106 C 0.2368(2) 0.98061(19) 0.32474(12) 0.0415(7) Uani 1 1 d .
C107 C 0.2764(2) 0.91937(19) 0.30139(12) 0.0420(7) Uani 1 1 d .
H149 H 0.2581 0.9077 0.2649 0.050 Uiso 1 1 calc R
C108 C 0.3418(2) 0.8749(2) 0.33007(14) 0.0488(8) Uani 1 1 d .
H150 H 0.3696 0.8338 0.3131 0.059 Uiso 1 1 calc R
C109 C 0.3676(3) 0.8894(2) 0.38360(14) 0.0523(8) Uani 1 1 d .
H151 H 0.4122 0.8580 0.4035 0.063 Uiso 1 1 calc R
C110 C 0.3276(3) 0.9500(2) 0.40750(13) 0.0511(8) Uani 1 1 d .
H152 H 0.3444 0.9603 0.4441 0.061 Uiso 1 1 calc R
C111 C 0.2636(3) 0.9956(2) 0.37854(13) 0.0497(8) Uani 1 1 d .
H153 H 0.2372 1.0377 0.3954 0.060 Uiso 1 1 calc R
C112 C 0.1675(3) 1.0316(3) 0.29337(15) 0.0707(12) Uani 1 1 d .
H154 H 0.1944 1.0489 0.2623 0.106 Uiso 1 1 calc R
H155 H 0.1637 1.0823 0.3143 0.106 Uiso 1 1 calc R
H156 H 0.0994 0.9967 0.2831 0.106 Uiso 1 1 calc R

loop_
_atom_site_aniso_label
_atom_site_aniso_U_11
_atom_site_aniso_U_22
_atom_site_aniso_U_33
_atom_site_aniso_U_23
_atom_site_aniso_U_13
_atom_site_aniso_U_12
V1 0.01671(19) 0.0252(2) 0.02013(19) -0.00077(15) 0.00248(15) 0.00300(16)
N1 0.0160(9) 0.0260(10) 0.0256(10) 0.0010(8) 0.0016(8) 0.0018(8)
O1 0.0252(9) 0.0514(12) 0.0193(8) -0.0059(8) 0.0052(7) -0.0061(8)
C1 0.0216(12) 0.0305(13) 0.0195(11) -0.0006(9) 0.0034(9) 0.0033(10)
C2 0.0196(11) 0.0288(13) 0.0244(12) -0.0015(10) 0.0036(9) 0.0039(9)
C3 0.0229(12) 0.0292(13) 0.0238(12) -0.0045(10) 0.0003(10) 0.0054(10)
C4 0.0282(13) 0.0317(13) 0.0229(12) 0.0008(10) 0.0041(10) 0.0084(10)
C5 0.0243(12) 0.0338(14) 0.0206(11) 0.0033(10) 0.0061(10) 0.0059(10)
C6 0.0222(11) 0.0246(12) 0.0214(11) 0.0016(9) 0.0038(9) 0.0057(9)
C7 0.0211(12) 0.0325(14) 0.0253(12) -0.0066(10) 0.0039(10) 0.0002(10)
C8 0.0218(12) 0.0373(15) 0.0326(13) -0.0114(11) 0.0058(11) 0.0004(11)
C9 0.0233(13) 0.0456(16) 0.0295(13) -0.0110(12) 0.0008(11) -0.0017(11)
C10 0.0326(14) 0.0384(15) 0.0366(15) 0.0043(12) 0.0107(12) 0.0047(12)
C11 0.0384(15) 0.0417(16) 0.0238(13) -0.0021(11) 0.0048(11) 0.0053(12)
C12 0.0224(12) 0.0310(13) 0.0203(11) 0.0043(10) 0.0036(9) 0.0036(10)
N2 0.0182(9) 0.0216(10) 0.0224(9) 0.0009(8) 0.0040(8) 0.0037(8)
C13 0.0167(11) 0.0210(11) 0.0243(11) 0.0017(9) 0.0062(9) 0.0007(9)
C14 0.0167(11) 0.0268(12) 0.0207(11) 0.0021(9) 0.0037(9) 0.0005(9)
C15 0.0207(11) 0.0303(13) 0.0200(11) -0.0011(9) 0.0045(9) 0.0017(10)
C16 0.0215(12) 0.0272(12) 0.0235(11) -0.0018(9) 0.0045(9) 0.0041(10)
C17 0.0196(11) 0.0266(12) 0.0225(11) 0.0007(9) 0.0039(9) 0.0053(9)
C18 0.0160(10) 0.0211(11) 0.0196(10) -0.0005(9) 0.0040(9) 0.0001(9)
C19 0.0270(13) 0.0313(13) 0.0257(12) -0.0039(10) 0.0058(10) 0.0071(10)
C20 0.0465(17) 0.0567(19) 0.0271(14) -0.0135(13) 0.0025(13) 0.0240(15)
C21 0.0405(16) 0.0278(14) 0.0487(17) -0.0024(12) 0.0163(14) 0.0087(12)
C22 0.0281(14) 0.0406(16) 0.0403(15) -0.0059(12) 0.0101(12) 0.0104(12)
C23 0.0198(11) 0.0215(11) 0.0209(11) 0.0022(9) 0.0009(9) 0.0022(9)
C24 0.0238(12) 0.0264(13) 0.0311(13) 0.0015(10) 0.0086(10) 0.0048(10)
C25 0.0323(14) 0.0237(13) 0.0338(14) -0.0002(10) 0.0028(11) 0.0071(10)
C26 0.0282(13) 0.0247(13) 0.0370(14) 0.0028(11) 0.0005(11) 0.0009(10)
C27 0.0210(12) 0.0297(13) 0.0374(14) 0.0044(11) 0.0048(11) -0.0007(10)
C28 0.0220(12) 0.0263(12) 0.0278(12) -0.0002(10) 0.0056(10) 0.0033(10)
C29 0.0374(16) 0.0276(15) 0.060(2) -0.0006(13) 0.0021(14) -0.0015(12)
C30 0.0249(12) 0.0239(12) 0.0219(11) -0.0017(9) 0.0053(9) 0.0053(9)
O2 0.0180(8) 0.0315(9) 0.0275(9) -0.0007(7) -0.0005(7) 0.0015(7)
C31 0.0192(11) 0.0276(12) 0.0213(11) 0.0001(9) 0.0021(9) 0.0054(9)
C32 0.0239(12) 0.0276(13) 0.0249(12) 0.0027(10) 0.0043(10) 0.0050(10)
C33 0.0276(13) 0.0319(14) 0.0287(13) 0.0065(10) 0.0004(10) 0.0079(11)
C34 0.0222(12) 0.0343(14) 0.0236(12) 0.0017(10) -0.0005(10) 0.0032(10)
C35 0.0238(12) 0.0298(13) 0.0216(11) 0.0010(10) 0.0040(10) 0.0022(10)
C36 0.0212(11) 0.0251(12) 0.0201(11) -0.0016(9) 0.0032(9) 0.0049(9)
C37 0.0330(14) 0.0283(14) 0.0343(14) 0.0039(11) 0.0023(11) 0.0028(11)
C38 0.0398(16) 0.0282(14) 0.0422(16) -0.0008(12) 0.0056(13) 0.0009(12)
C39 0.0415(16) 0.0368(16) 0.0366(15) 0.0030(12) 0.0115(13) -0.0066(13)
C40 0.0526(19) 0.0303(15) 0.056(2) 0.0129(14) -0.0046(16) 0.0039(14)
C41 0.0288(14) 0.0438(17) 0.0397(16) 0.0064(13) -0.0059(12) -0.0003(12)
K1 0.0241(3) 0.0250(3) 0.0284(3) -0.0027(2) -0.0012(2) 0.0019(2)
C42 0.0397(17) 0.056(2) 0.0386(16) -0.0076(14) 0.0103(13) 0.0025(14)
O3 0.0336(11) 0.0462(12) 0.0353(11) -0.0077(9) 0.0030(9) -0.0029(9)
C43 0.0386(16) 0.0326(15) 0.0492(18) -0.0128(13) 0.0031(14) 0.0015(12)
C44 0.0463(18) 0.0278(15) 0.0540(19) -0.0021(13) 0.0045(15) 0.0036(13)
O4 0.0373(11) 0.0319(10) 0.0392(11) 0.0035(8) 0.0046(9) 0.0057(8)
C45 0.0463(18) 0.054(2) 0.0417(17) 0.0116(14) 0.0057(14) 0.0113(15)
K2 0.0320(3) 0.0403(3) 0.0251(3) 0.0057(2) 0.0069(2) 0.0098(2)
C46 0.057(2) 0.066(2) 0.056(2) 0.0088(18) -0.0122(18) 0.0069(19)
O5 0.0479(13) 0.0538(13) 0.0343(11) 0.0019(10) 0.0026(10) 0.0167(10)
C47 0.072(2) 0.066(2) 0.0305(16) -0.0017(15) 0.0071(16) 0.0279(19)
C48 0.061(2) 0.076(3) 0.0449(19) 0.0225(17) 0.0266(17) 0.0181(19)
O6 0.0404(11) 0.0445(12) 0.0399(11) 0.0139(9) 0.0133(9) 0.0086(9)
C49 0.0432(18) 0.0443(19) 0.078(3) 0.0115(17) 0.0094(18) 0.0006(15)
V2 0.01577(19) 0.0244(2) 0.02136(19) -0.00050(15) 0.00328(15) 0.00308(15)
N3 0.0177(9) 0.0230(10) 0.0261(10) -0.0007(8) 0.0029(8) 0.0028(8)
O7 0.0227(9) 0.0581(13) 0.0217(9) -0.0036(8) 0.0043(7) -0.0018(8)
C50 0.0234(12) 0.0310(13) 0.0183(11) 0.0020(9) 0.0024(9) 0.0076(10)
C51 0.0205(11) 0.0280(13) 0.0244(12) 0.0019(10) 0.0044(9) 0.0054(10)
C52 0.0227(12) 0.0294(13) 0.0234(12) -0.0023(10) 0.0000(9) 0.0075(10)
C53 0.0288(13) 0.0272(13) 0.0226(11) 0.0017(10) 0.0036(10) 0.0102(10)
C54 0.0235(12) 0.0314(13) 0.0232(11) 0.0050(10) 0.0070(10) 0.0083(10)
C55 0.0195(11) 0.0284(13) 0.0232(11) 0.0052(9) 0.0036(9) 0.0067(9)
C56 0.0195(12) 0.0380(14) 0.0260(12) -0.0076(11) 0.0050(10) 0.0001(10)
C57 0.0256(14) 0.059(2) 0.0417(16) -0.0214(14) 0.0101(12) 0.0002(13)
C58 0.0249(13) 0.0547(18) 0.0346(15) -0.0142(13) 0.0042(11) -0.0022(12)
C59 0.0396(16) 0.0479(18) 0.0389(16) 0.0067(13) 0.0122(13) -0.0033(14)
C60 0.0371(15) 0.0395(15) 0.0237(12) 0.0002(11) 0.0041(11) 0.0104(12)
C61 0.0210(11) 0.0270(12) 0.0246(12) 0.0056(9) 0.0077(9) 0.0023(9)
N4 0.0173(9) 0.0198(9) 0.0247(10) 0.0000(8) 0.0050(8) 0.0030(7)
C62 0.0154(10) 0.0188(11) 0.0253(11) 0.0011(9) 0.0055(9) 0.0003(8)
C63 0.0162(10) 0.0225(11) 0.0217(11) 0.0027(9) 0.0033(9) 0.0014(9)
C64 0.0182(11) 0.0282(12) 0.0196(11) -0.0018(9) 0.0026(9) 0.0000(9)
C65 0.0189(11) 0.0261(12) 0.0214(11) -0.0015(9) 0.0057(9) 0.0024(9)
C66 0.0197(11) 0.0238(12) 0.0224(11) -0.0005(9) 0.0037(9) 0.0034(9)
C67 0.0166(10) 0.0207(11) 0.0200(11) 0.0003(9) 0.0021(9) -0.0001(9)
C68 0.0258(12) 0.0301(13) 0.0242(12) -0.0039(10) 0.0064(10) 0.0067(10)
C69 0.0504(18) 0.058(2) 0.0259(14) -0.0075(13) 0.0055(13) 0.0250(15)
C70 0.0249(13) 0.0385(15) 0.0369(14) -0.0042(12) 0.0087(11) 0.0091(11)
C71 0.0399(16) 0.0281(14) 0.0497(17) -0.0080(12) 0.0136(14) 0.0073(12)
C72 0.0182(11) 0.0205(11) 0.0225(11) 0.0033(9) 0.0014(9) 0.0027(9)
C73 0.0219(12) 0.0254(12) 0.0290(12) 0.0003(10) 0.0078(10) 0.0035(9)
C74 0.0300(13) 0.0244(12) 0.0311(13) -0.0024(10) 0.0081(11) 0.0059(10)
C75 0.0265(12) 0.0228(12) 0.0249(12) 0.0010(9) 0.0021(10) 0.0004(10)
C76 0.0228(12) 0.0289(13) 0.0281(12) 0.0036(10) 0.0046(10) 0.0012(10)
C77 0.0215(11) 0.0230(12) 0.0264(12) -0.0019(9) 0.0075(10) 0.0026(9)
C78 0.0347(14) 0.0253(13) 0.0368(14) -0.0031(11) 0.0029(12) -0.0023(11)
C79 0.0260(12) 0.0224(12) 0.0198(11) -0.0009(9) 0.0050(9) 0.0056(9)
O8 0.0214(8) 0.0265(9) 0.0274(9) 0.0035(7) -0.0003(7) 0.0039(7)
C80 0.0189(11) 0.0279(12) 0.0200(11) 0.0005(9) 0.0038(9) 0.0065(9)
C81 0.0229(12) 0.0250(12) 0.0222(11) 0.0016(9) 0.0051(9) 0.0063(9)
C82 0.0250(12) 0.0327(14) 0.0244(12) 0.0067(10) 0.0038(10) 0.0097(10)
C83 0.0236(12) 0.0307(13) 0.0270(12) 0.0015(10) 0.0015(10) 0.0057(10)
C84 0.0227(12) 0.0280(13) 0.0227(11) 0.0000(9) 0.0041(9) 0.0031(10)
C85 0.0220(11) 0.0238(12) 0.0205(11) 0.0010(9) 0.0073(9) 0.0051(9)
C86 0.0293(13) 0.0253(13) 0.0316(13) 0.0051(10) 0.0044(11) 0.0055(10)
C87 0.0381(15) 0.0271(14) 0.0357(14) -0.0012(11) 0.0056(12) 0.0048(11)
C88 0.0300(14) 0.0296(14) 0.0421(15) 0.0040(12) 0.0090(12) 0.0008(11)
C89 0.0401(16) 0.0262(14) 0.0441(16) 0.0062(12) 0.0014(13) 0.0057(12)
C90 0.0305(14) 0.0444(17) 0.0381(15) 0.0078(13) -0.0083(12) 0.0028(12)
K3 0.0247(3) 0.0246(3) 0.0280(3) -0.0015(2) 0.0002(2) 0.0028(2)
C91 0.0389(16) 0.0488(18) 0.0346(15) 0.0013(13) 0.0072(13) 0.0015(13)
O9 0.0334(10) 0.0376(11) 0.0344(10) -0.0008(8) 0.0010(8) -0.0023(8)
C92 0.0432(17) 0.0312(15) 0.0429(16) -0.0054(12) 0.0029(13) -0.0027(12)
C93 0.060(2) 0.0269(15) 0.0517(19) 0.0024(13) 0.0074(16) 0.0015(14)
O10 0.0472(12) 0.0348(11) 0.0426(12) 0.0055(9) 0.0088(10) 0.0003(9)
C94 0.0426(18) 0.056(2) 0.0475(18) 0.0115(15) 0.0045(15) 0.0012(15)
K4 0.0305(3) 0.0352(3) 0.0257(3) 0.0061(2) 0.0071(2) 0.0093(2)
C95 0.052(2) 0.085(3) 0.0446(19) 0.0129(18) -0.0085(16) 0.0143(19)
O11 0.0430(12) 0.0643(15) 0.0319(11) 0.0058(10) 0.0035(9) 0.0162(11)
C96 0.062(2) 0.068(2) 0.0305(15) 0.0080(15) 0.0143(15) 0.0217(18)
C97 0.059(2) 0.061(2) 0.0434(18) 0.0209(16) 0.0222(16) 0.0156(17)
O12 0.0373(11) 0.0481(12) 0.0434(12) 0.0157(10) 0.0099(9) 0.0066(9)
C98 0.048(2) 0.067(2) 0.071(3) 0.021(2) 0.0018(18) -0.0085(18)
C99 0.0462(18) 0.0417(18) 0.057(2) 0.0136(15) 0.0135(16) 0.0012(14)
C100 0.060(2) 0.084(3) 0.058(2) 0.024(2) 0.0060(19) 0.006(2)
C101 0.080(3) 0.088(3) 0.057(3) -0.001(2) 0.009(2) -0.007(3)
C102 0.096(3) 0.055(2) 0.076(3) -0.004(2) 0.042(3) 0.000(2)
C103 0.067(3) 0.059(2) 0.098(3) 0.025(2) 0.033(2) 0.025(2)
C104 0.0446(18) 0.061(2) 0.0493(19) 0.0191(16) 0.0084(15) 0.0054(16)
C105 0.100(4) 0.057(3) 0.110(4) 0.024(2) 0.050(3) 0.028(2)
C106 0.0425(17) 0.0343(16) 0.0419(16) 0.0060(13) -0.0020(13) 0.0011(13)
C107 0.0460(17) 0.0433(17) 0.0345(15) 0.0071(13) 0.0090(13) 0.0002(14)
C108 0.0441(18) 0.0516(19) 0.056(2) 0.0117(16) 0.0185(16) 0.0131(15)
C109 0.0443(18) 0.056(2) 0.054(2) 0.0186(16) 0.0020(16) 0.0068(16)
C110 0.057(2) 0.0469(19) 0.0397(17) 0.0045(14) -0.0042(15) -0.0041(16)
C111 0.064(2) 0.0360(17) 0.0441(18) -0.0012(14) 0.0029(16) 0.0029(15)
C112 0.092(3) 0.057(2) 0.058(2) 0.0010(18) -0.014(2) 0.029(2)

loop_
_atom_type_symbol
_atom_type_description
_atom_type_scat_dispersion_real
_atom_type_scat_dispersion_imag
_atom_type_scat_source
C C 0.0033 0.0016 'International Tables Vol C Tables 4.2.6.8 and 6.1.1.4'
H H 0.0000 0.0000 'International Tables Vol C Tables 4.2.6.8 and 6.1.1.4'
N N 0.0061 0.0033 'International Tables Vol C Tables 4.2.6.8 and 6.1.1.4'
O O 0.0106 0.0060 'International Tables Vol C Tables 4.2.6.8 and 6.1.1.4'
V V 0.3005 0.5294 'International Tables Vol C Tables 4.2.6.8 and 6.1.1.4'
K K 0.2009 0.2494 'International Tables Vol C Tables 4.2.6.8 and 6.1.1.4'

loop_
_geom_angle_atom_site_label_1
_geom_angle_atom_site_label_2
_geom_angle_atom_site_label_3
_geom_angle
_geom_angle_site_symmetry_1
_geom_angle_site_symmetry_3
N1 V1 N1 89.59(9) . 2_675
N1 V1 O1 116.41(9) . .
N1 V1 O1 109.68(9) 2_675 .
N1 V1 N2 116.49(8) . .
N1 V1 N2 113.55(8) 2_675 .
O1 V1 N2 109.65(8) . .
N1 V1 V1 45.28(6) . 2_675
N1 V1 V1 44.30(6) 2_675 2_675
O1 V1 V1 123.37(6) . 2_675
N2 V1 V1 126.55(6) . 2_675
N1 V1 K1 146.16(7) . .
N1 V1 K1 59.89(6) 2_675 .
O1 V1 K1 67.01(6) . .
N2 V1 K1 90.83(6) . .
V1 V1 K1 102.93(2) 2_675 .
N1 V1 K2 49.76(6) . .
N1 V1 K2 127.48(6) 2_675 .
O1 V1 K2 72.84(6) . .
N2 V1 K2 114.20(6) . .
V1 V1 K2 88.92(2) 2_675 .
K1 V1 K2 138.045(18) . .
V1 N1 V1 90.41(9) . 2_675
V1 N1 N1 45.70(6) . 2_675
V1 N1 N1 44.71(6) 2_675 2_675
V1 N1 K2 100.81(8) . .
V1 N1 K2 141.97(9) 2_675 .
N1 N1 K2 134.08(12) 2_675 .
V1 N1 K1 164.51(10) . 2_675
V1 N1 K1 87.53(7) 2_675 2_675
N1 N1 K1 130.33(12) 2_675 2_675
K2 N1 K1 90.15(6) . 2_675
C1 O1 V1 154.03(17) . .
C1 O1 K1 111.87(15) . .
V1 O1 K1 79.66(6) . .
O1 C1 C6 118.7(2) . .
O1 C1 C2 121.6(2) . .
C6 C1 C2 119.7(2) . .
C3 C2 C1 117.3(2) . .
C3 C2 C7 120.4(2) . .
C1 C2 C7 122.2(2) . .
C4 C3 C2 123.9(2) . .
C4 C3 H1 118.0 . .
C2 C3 H1 118.0 . .
C5 C4 C3 116.9(2) . .
C5 C4 C11 121.5(2) . .
C3 C4 C11 121.5(2) . .
C6 C5 C4 122.1(2) . .
C6 C5 H2 119.0 . .
C4 C5 H2 119.0 . .
C5 C6 C1 120.1(2) . .
C5 C6 C12 120.0(2) . .
C1 C6 C12 119.9(2) . .
C10 C7 C9 107.7(2) . .
C10 C7 C8 109.5(2) . .
C9 C7 C8 106.8(2) . .
C10 C7 C2 108.6(2) . .
C9 C7 C2 112.1(2) . .
C8 C7 C2 112.1(2) . .
C7 C8 H3 109.5 . .
C7 C8 H4 109.5 . .
H3 C8 H4 109.5 . .
C7 C8 H5 109.5 . .
H3 C8 H5 109.5 . .
H4 C8 H5 109.5 . .
C7 C9 H6 109.5 . .
C7 C9 H7 109.5 . .
H6 C9 H7 109.5 . .
C7 C9 H8 109.5 . .
H6 C9 H8 109.5 . .
H7 C9 H8 109.5 . .
C7 C10 H9 109.5 . .
C7 C10 H10 109.5 . .
H9 C10 H10 109.5 . .
C7 C10 H11 109.5 . .
H9 C10 H11 109.5 . .
H10 C10 H11 109.5 . .
C4 C11 H12 109.5 . .
C4 C11 H13 109.5 . .
H12 C11 H13 109.5 . .
C4 C11 H14 109.5 . .
H12 C11 H14 109.5 . .
H13 C11 H14 109.5 . .
C14 C12 C6 116.1(2) . .
C14 C12 H15 108.3 . .
C6 C12 H15 108.3 . .
C14 C12 H16 108.3 . .
C6 C12 H16 108.3 . .
H15 C12 H16 107.4 . .
C23 N2 C13 116.71(18) . .
C23 N2 V1 135.59(15) . .
C13 N2 V1 107.64(14) . .
C14 C13 C18 119.5(2) . .
C14 C13 N2 119.5(2) . .
C18 C13 N2 120.9(2) . .
C14 C13 K1 86.42(13) . .
C18 C13 K1 73.41(12) . .
N2 C13 K1 108.45(13) . .
C15 C14 C13 119.1(2) . .
C15 C14 C12 119.4(2) . .
C13 C14 C12 121.4(2) . .
C15 C14 K1 82.74(14) . .
C13 C14 K1 69.59(13) . .
C12 C14 K1 120.64(14) . .
C16 C15 C14 122.4(2) . .
C16 C15 H17 118.8 . .
C14 C15 H17 118.8 . .
C15 C16 C17 117.3(2) . .
C15 C16 C19 123.8(2) . .
C17 C16 C19 118.9(2) . .
C15 C16 K1 80.33(14) . .
C17 C16 K1 69.42(13) . .
C19 C16 K1 120.41(15) . .
C18 C17 C16 122.5(2) . .
C18 C17 K1 71.47(13) . .
C16 C17 K1 87.15(14) . .
C18 C17 H18 118.8 . .
C16 C17 H18 118.8 . .
K1 C17 H18 112.4 . .
C17 C18 C13 119.2(2) . .
C17 C18 C30 121.8(2) . .
C13 C18 C30 119.1(2) . .
C17 C18 K1 83.73(13) . .
C13 C18 K1 81.07(13) . .
C30 C18 K1 104.08(14) . .
C16 C19 C21 109.1(2) . .
C16 C19 C20 112.4(2) . .
C21 C19 C20 108.0(2) . .
C16 C19 C22 109.1(2) . .
C21 C19 C22 109.9(2) . .
C20 C19 C22 108.4(2) . .
C19 C20 H19 109.5 . .
C19 C20 H20 109.5 . .
H19 C20 H20 109.5 . .
C19 C20 H21 109.5 . .
H19 C20 H21 109.5 . .
H20 C20 H21 109.5 . .
C19 C21 H22 109.5 . .
C19 C21 H23 109.5 . .
H22 C21 H23 109.5 . .
C19 C21 H24 109.5 . .
H22 C21 H24 109.5 . .
H23 C21 H24 109.5 . .
C19 C22 H25 109.5 . .
C19 C22 H26 109.5 . .
H25 C22 H26 109.5 . .
C19 C22 H27 109.5 . .
H25 C22 H27 109.5 . .
H26 C22 H27 109.5 . .
C28 C23 C24 117.0(2) . .
C28 C23 N2 122.8(2) . .
C24 C23 N2 120.3(2) . .
C25 C24 C23 121.1(2) . .
C25 C24 H28 119.4 . .
C23 C24 H28 119.4 . .
C24 C25 C26 122.0(2) . .
C24 C25 H29 119.0 . .
C26 C25 H29 119.0 . .
C27 C26 C25 117.0(2) . .
C27 C26 C29 121.7(2) . .
C25 C26 C29 121.2(2) . .
C28 C27 C26 121.5(2) . .
C28 C27 H30 119.3 . .
C26 C27 H30 119.3 . .
C27 C28 C23 121.4(2) . .
C27 C28 H31 119.3 . .
C23 C28 H31 119.3 . .
C26 C29 H32 109.5 . .
C26 C29 H33 109.5 . .
H32 C29 H33 109.5 . .
C26 C29 H34 109.5 . .
H32 C29 H34 109.5 . .
H33 C29 H34 109.5 . .
C36 C30 C18 116.82(19) . .
C36 C30 K2 71.92(12) . 2_675
C18 C30 K2 120.61(14) . 2_675
C36 C30 H35 108.1 . .
C18 C30 H35 108.1 . .
K2 C30 H35 36.7 2_675 .
C36 C30 H36 108.1 . .
C18 C30 H36 108.1 . .
K2 C30 H36 125.2 2_675 .
H35 C30 H36 107.3 . .
C31 O2 K1 146.96(15) . .
C31 O2 K2 90.42(13) . 2_675
K1 O2 K2 103.56(6) . 2_675
O2 C31 C32 122.5(2) . .
O2 C31 C36 120.0(2) . .
C32 C31 C36 117.5(2) . .
O2 C31 K2 63.12(12) . 2_675
C32 C31 K2 114.44(15) . 2_675
C36 C31 K2 91.37(14) . 2_675
C33 C32 C31 119.0(2) . .
C33 C32 C37 120.7(2) . .
C31 C32 C37 120.3(2) . .
C34 C33 C32 123.0(2) . .
C34 C33 H37 118.5 . .
C32 C33 H37 118.5 . .
C35 C34 C33 117.5(2) . .
C35 C34 C41 122.0(2) . .
C33 C34 C41 120.4(2) . .
C34 C35 C36 122.3(2) . .
C34 C35 H38 118.9 . .
C36 C35 H38 118.9 . .
C35 C36 C31 120.5(2) . .
C35 C36 C30 119.7(2) . .
C31 C36 C30 119.8(2) . .
C35 C36 K2 124.10(15) . 2_675
C31 C36 K2 62.98(12) . 2_675
C30 C36 K2 82.28(13) . 2_675
C32 C37 C39 109.3(2) . .
C32 C37 C40 113.1(2) . .
C39 C37 C40 107.5(2) . .
C32 C37 C38 109.9(2) . .
C39 C37 C38 110.4(2) . .
C40 C37 C38 106.5(2) . .
C37 C38 H39 109.5 . .
C37 C38 H40 109.5 . .
H39 C38 H40 109.5 . .
C37 C38 H41 109.5 . .
H39 C38 H41 109.5 . .
H40 C38 H41 109.5 . .
C37 C39 H42 109.5 . .
C37 C39 H43 109.5 . .
H42 C39 H43 109.5 . .
C37 C39 H44 109.5 . .
H42 C39 H44 109.5 . .
H43 C39 H44 109.5 . .
C37 C40 H45 109.5 . .
C37 C40 H46 109.5 . .
H45 C40 H46 109.5 . .
C37 C40 H47 109.5 . .
H45 C40 H47 109.5 . .
H46 C40 H47 109.5 . .
C34 C41 H48 109.5 . .
C34 C41 H49 109.5 . .
H48 C41 H49 109.5 . .
C34 C41 H50 109.5 . .
H48 C41 H50 109.5 . .
H49 C41 H50 109.5 . .
O2 K1 O3 125.63(6) . .
O2 K1 O4 94.12(6) . .
O3 K1 O4 60.73(6) . .
O2 K1 N1 81.44(6) . 2_675
O3 K1 N1 146.90(6) . 2_675
O4 K1 N1 103.07(6) . 2_675
O2 K1 C18 65.89(6) . .
O3 K1 C18 125.68(6) . .
O4 K1 C18 159.26(6) . .
N1 K1 C18 80.27(6) 2_675 .
O2 K1 O1 136.28(5) . .
O3 K1 O1 97.95(6) . .
O4 K1 O1 112.29(5) . .
N1 K1 O1 59.59(5) 2_675 .
C18 K1 O1 87.23(5) . .
O2 K1 C13 89.04(6) . .
O3 K1 C13 121.29(6) . .
O4 K1 C13 173.78(6) . .
N1 K1 C13 72.08(6) 2_675 .
C18 K1 C13 25.52(6) . .
O1 K1 C13 62.05(5) . .
O2 K1 C17 66.42(6) . .
O3 K1 C17 103.93(6) . .
O4 K1 C17 142.79(6) . .
N1 K1 C17 104.74(6) 2_675 .
C18 K1 C17 24.80(6) . .
O1 K1 C17 102.98(5) . .
C13 K1 C17 43.42(6) . .
O2 K1 V1 102.97(4) . .
O3 K1 V1 131.26(5) . .
O4 K1 V1 124.88(4) . .
N1 K1 V1 32.58(4) 2_675 .
C18 K1 V1 68.10(4) . .
O1 K1 V1 33.33(3) . .
C13 K1 V1 49.03(4) . .
C17 K1 V1 91.27(4) . .
O2 K1 C14 108.84(6) . .
O3 K1 C14 97.92(6) . .
O4 K1 C14 155.59(6) . .
N1 K1 C14 88.82(6) 2_675 .
C18 K1 C14 43.03(5) . .
O1 K1 C14 55.70(5) . .
C13 K1 C14 23.98(5) . .
C17 K1 C14 48.68(6) . .
V1 K1 C14 58.86(4) . .
O2 K1 C44 96.02(7) . .
O3 K1 C44 42.70(7) . .
O4 K1 C44 22.99(6) . .
N1 K1 C44 126.04(7) 2_675 .
C18 K1 C44 147.01(7) . .
O1 K1 C44 121.97(6) . .
C13 K1 C44 161.69(7) . .
C17 K1 C44 123.58(7) . .
V1 K1 C44 144.85(6) . .
C14 K1 C44 140.30(7) . .
O2 K1 C16 87.24(6) . .
O3 K1 C16 83.10(6) . .
O4 K1 C16 136.08(6) . .
N1 K1 C16 120.47(6) 2_675 .
C18 K1 C16 42.64(6) . .
O1 K1 C16 95.64(5) . .
C13 K1 C16 49.36(6) . .
C17 K1 C16 23.43(5) . .
V1 K1 C16 97.20(4) . .
C14 K1 C16 41.13(6) . .
C44 K1 C16 113.16(7) . .
O3 C42 H51 109.5 . .
O3 C42 H52 109.5 . .
H51 C42 H52 109.5 . .
O3 C42 H53 109.5 . .
H51 C42 H53 109.5 . .
H52 C42 H53 109.5 . .
C43 O3 C42 113.1(2) . .
C43 O3 K1 118.51(16) . .
C42 O3 K1 120.99(17) . .
O3 C43 C44 109.1(2) . .
O3 C43 H54 109.9 . .
C44 C43 H54 109.9 . .
O3 C43 H55 109.9 . .
C44 C43 H55 109.9 . .
H54 C43 H55 108.3 . .
O4 C44 C43 109.2(2) . .
O4 C44 K1 51.33(12) . .
C43 C44 K1 83.51(16) . .
O4 C44 H56 109.8 . .
C43 C44 H56 109.8 . .
K1 C44 H56 78.6 . .
O4 C44 H57 109.8 . .
C43 C44 H57 109.8 . .
K1 C44 H57 160.7 . .
H56 C44 H57 108.3 . .
C44 O4 C45 112.0(2) . .
C44 O4 K1 105.68(16) . .
C45 O4 K1 111.53(17) . .
O4 C45 H58 109.5 . .
O4 C45 H59 109.5 . .
H58 C45 H59 109.5 . .
O4 C45 H60 109.5 . .
H58 C45 H60 109.5 . .
H59 C45 H60 109.5 . .
O2 K2 O6 131.19(6) 2_675 .
O2 K2 O5 116.53(6) 2_675 .
O6 K2 O5 61.61(6) . .
O2 K2 N1 82.56(6) 2_675 .
O6 K2 N1 106.63(6) . .
O5 K2 N1 160.91(6) . .
O2 K2 C31 26.46(6) 2_675 2_675
O6 K2 C31 137.95(7) . 2_675
O5 K2 C31 96.15(6) . 2_675
N1 K2 C31 102.03(6) . 2_675
O2 K2 C36 45.48(5) 2_675 2_675
O6 K2 C36 156.21(6) . 2_675
O5 K2 C36 97.44(6) . 2_675
N1 K2 C36 96.47(6) . 2_675
C31 K2 C36 25.65(6) 2_675 2_675
O2 K2 C30 53.86(5) 2_675 2_675
O6 K2 C30 174.95(6) . 2_675
O5 K2 C30 117.20(6) . 2_675
N1 K2 C30 73.08(6) . 2_675
C31 K2 C30 46.17(6) 2_675 2_675
C36 K2 C30 25.80(5) 2_675 2_675
O2 K2 C47 136.38(7) 2_675 .
O6 K2 C47 42.73(8) . .
O5 K2 C47 22.80(7) . .
N1 K2 C47 139.20(7) . .
C31 K2 C47 118.70(7) 2_675 .
C36 K2 C47 119.04(7) 2_675 .
C30 K2 C47 134.67(8) 2_675 .
O2 K2 V1 112.00(4) 2_675 .
O6 K2 V1 86.44(5) . .
O5 K2 V1 131.47(5) . .
N1 K2 V1 29.43(4) . .
C31 K2 V1 129.79(5) 2_675 .
C36 K2 V1 117.13(4) 2_675 .
C30 K2 V1 91.35(4) 2_675 .
C47 K2 V1 110.39(6) . .
O2 K2 K1 37.33(4) 2_675 2_675
O6 K2 K1 123.24(5) . 2_675
O5 K2 K1 152.22(5) . 2_675
N1 K2 K1 46.38(4) . 2_675
C31 K2 K1 61.42(5) 2_675 2_675
C36 K2 K1 69.75(4) 2_675 2_675
C30 K2 K1 60.35(4) 2_675 2_675
C47 K2 K1 161.69(7) . 2_675
V1 K2 K1 75.430(15) . 2_675
O5 C46 H61 109.5 . .
O5 C46 H62 109.5 . .
H61 C46 H62 109.5 . .
O5 C46 H63 109.5 . .
H61 C46 H63 109.5 . .
H62 C46 H63 109.5 . .
C46 O5 C47 113.0(3) . .
C46 O5 K2 116.8(2) . .
C47 O5 K2 108.25(17) . .
O5 C47 C48 109.2(3) . .
O5 C47 K2 48.95(13) . .
C48 C47 K2 81.36(17) . .
O5 C47 H64 109.8 . .
C48 C47 H64 109.8 . .
K2 C47 H64 83.3 . .
O5 C47 H65 109.8 . .
C48 C47 H65 109.8 . .
K2 C47 H65 158.8 . .
H64 C47 H65 108.3 . .
O6 C48 C47 109.4(3) . .
O6 C48 H66 109.8 . .
C47 C48 H66 109.8 . .
O6 C48 H67 109.8 . .
C47 C48 H67 109.8 . .
H66 C48 H67 108.2 . .
C48 O6 C49 112.2(3) . .
C48 O6 K2 119.32(18) . .
C49 O6 K2 120.64(19) . .
O6 C49 H68 109.5 . .
O6 C49 H69 109.5 . .
H68 C49 H69 109.5 . .
O6 C49 H70 109.5 . .
H68 C49 H70 109.5 . .
H69 C49 H70 109.5 . .
N3 V2 N3 89.15(9) 2_566 .
N3 V2 O7 112.00(9) 2_566 .
N3 V2 O7 114.77(9) . .
N3 V2 N4 116.73(8) 2_566 .
N3 V2 N4 113.62(8) . .
O7 V2 N4 109.49(8) . .
N3 V2 V2 44.97(7) 2_566 2_566
N3 V2 V2 44.18(6) . 2_566
O7 V2 V2 123.86(6) . 2_566
N4 V2 V2 126.64(6) . 2_566
N3 V2 K4 54.98(7) 2_566 .
N3 V2 K4 128.83(6) . .
O7 V2 K4 61.56(6) . .
N4 V2 K4 114.93(6) . .
V2 V2 K4 92.48(2) 2_566 .
N3 V2 K3 144.37(7) 2_566 .
N3 V2 K3 56.36(6) . .
O7 V2 K3 79.36(6) . .
N4 V2 K3 88.14(6) . .
V2 V2 K3 100.07(2) 2_566 .
K4 V2 K3 139.057(18) . .
V2 N3 V2 90.85(9) 2_566 .
V2 N3 N3 45.84(6) 2_566 2_566
V2 N3 N3 45.02(7) . 2_566
V2 N3 K4 93.97(8) 2_566 2_566
V2 N3 K4 140.65(9) . 2_566
N3 N3 K4 127.13(12) 2_566 2_566
V2 N3 K3 170.03(10) 2_566 .
V2 N3 K3 92.16(8) . .
N3 N3 K3 136.37(12) 2_566 .
K4 N3 K3 89.72(6) 2_566 .
C50 O7 V2 155.23(16) . .
C50 O7 K4 111.81(15) . .
V2 O7 K4 85.50(7) . .
O7 C50 C55 118.6(2) . .
O7 C50 C51 122.0(2) . .
C55 C50 C51 119.4(2) . .
C52 C51 C50 117.6(2) . .
C52 C51 C56 119.8(2) . .
C50 C51 C56 122.3(2) . .
C53 C52 C51 123.6(2) . .
C53 C52 H71 118.2 . .
C51 C52 H71 118.2 . .
C54 C53 C52 117.4(2) . .
C54 C53 C60 121.3(2) . .
C52 C53 C60 121.2(2) . .
C53 C54 C55 122.0(2) . .
C53 C54 H72 119.0 . .
C55 C54 H72 119.0 . .
C54 C55 C50 119.9(2) . .
C54 C55 C61 120.2(2) . .
C50 C55 C61 119.9(2) . .
C57 C56 C58 107.1(2) . .
C57 C56 C59 108.8(2) . .
C58 C56 C59 108.2(2) . .
C57 C56 C51 112.9(2) . .
C58 C56 C51 112.3(2) . .
C59 C56 C51 107.4(2) . .
C56 C57 H73 109.5 . .
C56 C57 H74 109.5 . .
H73 C57 H74 109.5 . .
C56 C57 H75 109.5 . .
H73 C57 H75 109.5 . .
H74 C57 H75 109.5 . .
C56 C58 H76 109.5 . .
C56 C58 H77 109.5 . .
H76 C58 H77 109.5 . .
C56 C58 H78 109.5 . .
H76 C58 H78 109.5 . .
H77 C58 H78 109.5 . .
C56 C59 H79 109.5 . .
C56 C59 H80 109.5 . .
H79 C59 H80 109.5 . .
C56 C59 H81 109.5 . .
H79 C59 H81 109.5 . .
H80 C59 H81 109.5 . .
C53 C60 H82 109.5 . .
C53 C60 H83 109.5 . .
H82 C60 H83 109.5 . .
C53 C60 H84 109.5 . .
H82 C60 H84 109.5 . .
H83 C60 H84 109.5 . .
C55 C61 C63 114.34(19) . .
C55 C61 H85 108.7 . .
C63 C61 H85 108.7 . .
C55 C61 H86 108.7 . .
C63 C61 H86 108.7 . .
H85 C61 H86 107.6 . .
C72 N4 C62 115.95(18) . .
C72 N4 V2 134.67(15) . .
C62 N4 V2 108.92(14) . .
C63 C62 C67 119.5(2) . .
C63 C62 N4 120.1(2) . .
C67 C62 N4 120.4(2) . .
C63 C62 K3 87.87(13) . .
C67 C62 K3 73.39(12) . .
N4 C62 K3 109.84(13) . .
C62 C63 C64 119.2(2) . .
C62 C63 C61 121.6(2) . .
C64 C63 C61 119.2(2) . .
C62 C63 K3 68.23(12) . .
C64 C63 K3 83.37(13) . .
C61 C63 K3 120.77(14) . .
C65 C64 C63 122.1(2) . .
C65 C64 H87 118.9 . .
C63 C64 H87 118.9 . .
C64 C65 C66 117.5(2) . .
C64 C65 C68 123.3(2) . .
C66 C65 C68 119.1(2) . .
C64 C65 K3 80.37(13) . .
C66 C65 K3 68.15(13) . .
C68 C65 K3 120.96(14) . .
C67 C66 C65 122.3(2) . .
C67 C66 K3 70.81(13) . .
C65 C66 K3 88.57(14) . .
C67 C66 H88 118.9 . .
C65 C66 H88 118.9 . .
K3 C66 H88 111.5 . .
C66 C67 C62 119.3(2) . .
C66 C67 C79 121.7(2) . .
C62 C67 C79 118.9(2) . .
C66 C67 K3 84.28(13) . .
C62 C67 K3 80.86(13) . .
C79 C67 K3 104.22(14) . .
C69 C68 C70 108.2(2) . .
C69 C68 C65 112.6(2) . .
C70 C68 C65 109.0(2) . .
C69 C68 C71 108.6(2) . .
C70 C68 C71 109.4(2) . .
C65 C68 C71 109.0(2) . .
C68 C69 H89 109.5 . .
C68 C69 H90 109.5 . .
H89 C69 H90 109.5 . .
C68 C69 H91 109.5 . .
H89 C69 H91 109.5 . .
H90 C69 H91 109.5 . .
C68 C70 H92 109.5 . .
C68 C70 H93 109.5 . .
H92 C70 H93 109.5 . .
C68 C70 H94 109.5 . .
H92 C70 H94 109.5 . .
H93 C70 H94 109.5 . .
C68 C71 H95 109.5 . .
C68 C71 H96 109.5 . .
H95 C71 H96 109.5 . .
C68 C71 H97 109.5 . .
H95 C71 H97 109.5 . .
H96 C71 H97 109.5 . .
C73 C72 C77 117.5(2) . .
C73 C72 N4 120.2(2) . .
C77 C72 N4 122.3(2) . .
C74 C73 C72 120.8(2) . .
C74 C73 H98 119.6 . .
C72 C73 H98 119.6 . .
C73 C74 C75 122.2(2) . .
C73 C74 H99 118.9 . .
C75 C74 H99 118.9 . .
C74 C75 C76 116.9(2) . .
C74 C75 C78 122.0(2) . .
C76 C75 C78 121.0(2) . .
C75 C76 C77 122.0(2) . .
C75 C76 H100 119.0 . .
C77 C76 H100 119.0 . .
C76 C77 C72 120.6(2) . .
C76 C77 H101 119.7 . .
C72 C77 H101 119.7 . .
C75 C78 H102 109.5 . .
C75 C78 H103 109.5 . .
H102 C78 H103 109.5 . .
C75 C78 H104 109.5 . .
H102 C78 H104 109.5 . .
H103 C78 H104 109.5 . .
C85 C79 C67 117.00(19) . .
C85 C79 K4 72.26(12) . 2_566
C67 C79 K4 119.93(14) . 2_566
C85 C79 H105 108.0 . .
C67 C79 H105 108.0 . .
K4 C79 H105 125.7 2_566 .
C85 C79 H106 108.0 . .
C67 C79 H106 108.0 . .
K4 C79 H106 36.4 2_566 .
H105 C79 H106 107.3 . .
C80 O8 K3 147.42(15) . .
C80 O8 K4 91.13(13) . 2_566
K3 O8 K4 103.79(6) . 2_566
O8 C80 C85 119.7(2) . .
O8 C80 C81 122.4(2) . .
C85 C80 C81 117.9(2) . .
O8 C80 K4 62.70(11) . 2_566
C85 C80 K4 93.42(14) . 2_566
C81 C80 K4 113.15(15) . 2_566
C82 C81 C80 118.7(2) . .
C82 C81 C86 121.6(2) . .
C80 C81 C86 119.7(2) . .
C83 C82 C81 123.0(2) . .
C83 C82 H107 118.5 . .
C81 C82 H107 118.5 . .
C84 C83 C82 117.9(2) . .
C84 C83 C90 121.7(2) . .
C82 C83 C90 120.4(2) . .
C83 C84 C85 122.2(2) . .
C83 C84 H108 118.9 . .
C85 C84 H108 118.9 . .
C84 C85 C80 120.1(2) . .
C84 C85 C79 120.3(2) . .
C80 C85 C79 119.6(2) . .
C84 C85 K4 124.72(15) . 2_566
C80 C85 K4 61.61(12) . 2_566
C79 C85 K4 82.59(13) . 2_566
C81 C86 C88 109.1(2) . .
C81 C86 C89 112.6(2) . .
C88 C86 C89 107.8(2) . .
C81 C86 C87 109.7(2) . .
C88 C86 C87 110.3(2) . .
C89 C86 C87 107.2(2) . .
C86 C87 H109 109.5 . .
C86 C87 H110 109.5 . .
H109 C87 H110 109.5 . .
C86 C87 H111 109.5 . .
H109 C87 H111 109.5 . .
H110 C87 H111 109.5 . .
C86 C88 H112 109.5 . .
C86 C88 H113 109.5 . .
H112 C88 H113 109.5 . .
C86 C88 H114 109.5 . .
H112 C88 H114 109.5 . .
H113 C88 H114 109.5 . .
C86 C89 H115 109.5 . .
C86 C89 H116 109.5 . .
H115 C89 H116 109.5 . .
C86 C89 H117 109.5 . .
H115 C89 H117 109.5 . .
H116 C89 H117 109.5 . .
C83 C90 H118 109.5 . .
C83 C90 H119 109.5 . .
H118 C90 H119 109.5 . .
C83 C90 H120 109.5 . .
H118 C90 H120 109.5 . .
H119 C90 H120 109.5 . .
O8 K3 O9 126.74(6) . .
O8 K3 O10 95.35(6) . .
O9 K3 O10 60.59(6) . .
O8 K3 N3 82.56(6) . .
O9 K3 N3 145.15(6) . .
O10 K3 N3 102.88(6) . .
O8 K3 C67 66.15(6) . .
O9 K3 C67 125.21(6) . .
O10 K3 C67 160.65(6) . .
N3 K3 C67 81.14(6) . .
O8 K3 C62 89.34(6) . .
O9 K3 C62 120.53(6) . .
O10 K3 C62 172.66(6) . .
N3 K3 C62 72.10(6) . .
C67 K3 C62 25.75(6) . .
O8 K3 C66 67.00(6) . .
O9 K3 C66 103.52(6) . .
O10 K3 C66 143.57(6) . .
N3 K3 C66 105.81(6) . .
C67 K3 C66 24.91(6) . .
C62 K3 C66 43.72(6) . .
O8 K3 C63 109.14(6) . .
O9 K3 C63 97.15(6) . .
O10 K3 C63 154.27(6) . .
N3 K3 C63 88.39(6) . .
C67 K3 C63 43.04(6) . .
C62 K3 C63 23.91(5) . .
C66 K3 C63 48.72(6) . .
O8 K3 V2 102.29(4) . .
O9 K3 V2 130.83(5) . .
O10 K3 V2 124.44(5) . .
N3 K3 V2 31.48(4) . .
C67 K3 V2 67.94(4) . .
C62 K3 V2 48.75(4) . .
C66 K3 V2 91.23(4) . .
C63 K3 V2 58.86(4) . .
O8 K3 C65 87.90(6) . .
O9 K3 C65 82.82(6) . .
O10 K3 C65 136.35(6) . .
N3 K3 C65 120.68(6) . .
C67 K3 C65 42.48(5) . .
C62 K3 C65 49.29(6) . .
C66 K3 C65 23.28(5) . .
C63 K3 C65 40.94(5) . .
V2 K3 C65 96.93(4) . .
O8 K3 K4 39.36(4) . 2_566
O9 K3 K4 152.06(5) . 2_566
O10 K3 K4 93.49(5) . 2_566
N3 K3 K4 44.61(4) . 2_566
C67 K3 K4 75.94(4) . 2_566
C62 K3 K4 86.56(4) . 2_566
C66 K3 K4 91.43(4) . 2_566
C63 K3 K4 110.34(4) . 2_566
V2 K3 K4 71.123(14) . 2_566
C65 K3 K4 114.65(4) . 2_566
O9 C91 H121 109.5 . .
O9 C91 H122 109.5 . .
H121 C91 H122 109.5 . .
O9 C91 H123 109.5 . .
H121 C91 H123 109.5 . .
H122 C91 H123 109.5 . .
C91 O9 C92 112.1(2) . .
C91 O9 K3 116.13(16) . .
C92 O9 K3 117.61(16) . .
O9 C92 C93 109.0(2) . .
O9 C92 H124 109.9 . .
C93 C92 H124 109.9 . .
O9 C92 H125 109.9 . .
C93 C92 H125 109.9 . .
H124 C92 H125 108.3 . .
O10 C93 C92 109.5(2) . .
O10 C93 H126 109.8 . .
C92 C93 H126 109.8 . .
O10 C93 H127 109.8 . .
C92 C93 H127 109.8 . .
H126 C93 H127 108.2 . .
C94 O10 C93 113.0(2) . .
C94 O10 K3 111.74(18) . .
C93 O10 K3 111.86(17) . .
O10 C94 H128 109.5 . .
O10 C94 H129 109.5 . .
H128 C94 H129 109.5 . .
O10 C94 H130 109.5 . .
H128 C94 H130 109.5 . .
H129 C94 H130 109.5 . .
O8 K4 O12 130.55(6) 2_566 .
O8 K4 O11 114.03(6) 2_566 .
O12 K4 O11 61.23(6) . .
O8 K4 N3 81.16(5) 2_566 2_566
O12 K4 N3 110.50(6) . 2_566
O11 K4 N3 164.76(6) . 2_566
O8 K4 C80 26.17(5) 2_566 2_566
O12 K4 C80 135.77(7) . 2_566
O11 K4 C80 93.68(6) . 2_566
N3 K4 C80 100.46(6) 2_566 2_566
O8 K4 O7 139.55(5) 2_566 .
O12 K4 O7 81.23(6) . .
O11 K4 O7 102.93(6) . .
N3 K4 O7 62.19(5) 2_566 .
C80 K4 O7 142.48(6) 2_566 .
O8 K4 C85 44.32(5) 2_566 2_566
O12 K4 C85 153.67(6) . 2_566
O11 K4 C85 95.70(6) . 2_566
N3 K4 C85 94.76(6) 2_566 2_566
C80 K4 C85 24.97(6) 2_566 2_566
O7 K4 C85 118.64(6) . 2_566
O8 K4 V2 112.20(4) 2_566 .
O12 K4 V2 90.15(5) . .
O11 K4 V2 133.71(5) . .
N3 K4 V2 31.06(4) 2_566 .
C80 K4 V2 129.23(5) 2_566 .
O7 K4 V2 32.94(3) . .
C85 K4 V2 115.98(4) 2_566 .
O8 K4 C79 52.33(5) 2_566 2_566
O12 K4 C79 176.05(6) . 2_566
O11 K4 C79 115.60(6) . 2_566
N3 K4 C79 71.99(6) 2_566 2_566
C80 K4 C79 45.06(6) 2_566 2_566
O7 K4 C79 97.58(5) . 2_566
C85 K4 C79 25.15(5) 2_566 2_566
V2 K4 C79 90.84(4) . 2_566
O8 K4 C96 133.23(7) 2_566 .
O12 K4 C96 42.35(7) . .
O11 K4 C96 22.33(7) . .
N3 K4 C96 143.89(7) 2_566 .
C80 K4 C96 115.62(7) 2_566 .
O7 K4 C96 86.64(7) . .
C85 K4 C96 117.24(7) 2_566 .
V2 K4 C96 113.74(6) . .
C79 K4 C96 133.97(7) 2_566 .
O8 K4 K3 36.85(4) 2_566 2_566
O12 K4 K3 124.50(5) . 2_566
O11 K4 K3 149.41(5) . 2_566
N3 K4 K3 45.68(4) 2_566 2_566
C80 K4 K3 60.83(5) 2_566 2_566
O7 K4 K3 107.64(4) . 2_566
C85 K4 K3 68.66(4) 2_566 2_566
V2 K4 K3 76.451(15) . 2_566
C79 K4 K3 59.45(4) 2_566 2_566
C96 K4 K3 160.05(6) . 2_566
O11 C95 H131 109.5 . .
O11 C95 H132 109.5 . .
H131 C95 H132 109.5 . .
O11 C95 H133 109.5 . .
H131 C95 H133 109.5 . .
H132 C95 H133 109.5 . .
C96 O11 C95 112.6(3) . .
C96 O11 K4 109.76(17) . .
C95 O11 K4 119.25(19) . .
O11 C96 C97 108.7(3) . .
O11 C96 K4 47.91(13) . .
C97 C96 K4 80.81(17) . .
O11 C96 H134 109.9 . .
C97 C96 H134 109.9 . .
K4 C96 H134 157.8 . .
O11 C96 H135 109.9 . .
C97 C96 H135 109.9 . .
K4 C96 H135 84.7 . .
H134 C96 H135 108.3 . .
O12 C97 C96 108.8(3) . .
O12 C97 H136 109.9 . .
C96 C97 H136 109.9 . .
O12 C97 H137 109.9 . .
C96 C97 H137 109.9 . .
H136 C97 H137 108.3 . .
C98 O12 C97 111.8(3) . .
C98 O12 K4 120.1(2) . .
C97 O12 K4 119.42(18) . .
O12 C98 H138 109.5 . .
O12 C98 H139 109.5 . .
H138 C98 H139 109.5 . .
O12 C98 H140 109.5 . .
H138 C98 H140 109.5 . .
H139 C98 H140 109.5 . .
C104 C99 C100 119.0(4) . .
C104 C99 C105 121.2(4) . .
C100 C99 C105 119.8(4) . .
C101 C100 C99 119.7(4) . .
C101 C100 H141 120.1 . .
C99 C100 H141 120.1 . .
C102 C101 C100 121.2(4) . .
C102 C101 H142 119.4 . .
C100 C101 H142 119.4 . .
C101 C102 C103 119.3(4) . .
C101 C102 H143 120.3 . .
C103 C102 H143 120.3 . .
C104 C103 C102 119.8(4) . .
C104 C103 H144 120.1 . .
C102 C103 H144 120.1 . .
C103 C104 C99 121.0(4) . .
C103 C104 H145 119.5 . .
C99 C104 H145 119.5 . .
C99 C105 H146 109.5 . .
C99 C105 H147 109.5 . .
H146 C105 H147 109.5 . .
C99 C105 H148 109.5 . .
H146 C105 H148 109.5 . .
H147 C105 H148 109.5 . .
C107 C106 C111 118.3(3) . .
C107 C106 C112 121.3(3) . .
C111 C106 C112 120.4(3) . .
C108 C107 C106 121.0(3) . .
C108 C107 H149 119.5 . .
C106 C107 H149 119.5 . .
C107 C108 C109 120.6(3) . .
C107 C108 H150 119.7 . .
C109 C108 H150 119.7 . .
C110 C109 C108 119.0(3) . .
C110 C109 H151 120.5 . .
C108 C109 H151 120.5 . .
C111 C110 C109 120.3(3) . .
C111 C110 H152 119.9 . .
C109 C110 H152 119.9 . .
C110 C111 C106 120.8(3) . .
C110 C111 H153 119.6 . .
C106 C111 H153 119.6 . .
C106 C112 H154 109.5 . .
C106 C112 H155 109.5 . .
H154 C112 H155 109.5 . .
C106 C112 H156 109.5 . .
H154 C112 H156 109.5 . .
H155 C112 H156 109.5 . .

loop_
_geom_bond_atom_site_label_1
_geom_bond_atom_site_label_2
_geom_bond_distance
_geom_bond_site_symmetry_2
V1 N1 1.794(2) .
V1 N1 1.825(2) 2_675
V1 O1 1.8915(17) .
V1 N2 1.9535(19) .
V1 V1 2.5682(8) 2_675
V1 K1 3.3863(8) .
V1 K2 3.5856(7) .
N1 V1 1.825(2) 2_675
N1 N1 2.550(4) 2_675
N1 K2 2.786(2) .
N1 K1 2.932(2) 2_675
O1 C1 1.350(3) .
O1 K1 3.169(2) .
C1 C6 1.411(3) .
C1 C2 1.418(3) .
C2 C3 1.399(3) .
C2 C7 1.540(3) .
C3 C4 1.398(3) .
C3 H1 0.9500 .
C4 C5 1.388(3) .
C4 C11 1.508(3) .
C5 C6 1.386(3) .
C5 H2 0.9500 .
C6 C12 1.514(3) .
C7 C10 1.529(4) .
C7 C9 1.532(3) .
C7 C8 1.536(3) .
C8 H3 0.9800 .
C8 H4 0.9800 .
C8 H5 0.9800 .
C9 H6 0.9800 .
C9 H7 0.9800 .
C9 H8 0.9800 .
C10 H9 0.9800 .
C10 H10 0.9800 .
C10 H11 0.9800 .
C11 H12 0.9800 .
C11 H13 0.9800 .
C11 H14 0.9800 .
C12 C14 1.513(3) .
C12 H15 0.9900 .
C12 H16 0.9900 .
N2 C23 1.405(3) .
N2 C13 1.434(3) .
C13 C14 1.404(3) .
C13 C18 1.412(3) .
C13 K1 3.237(2) .
C14 C15 1.402(3) .
C14 K1 3.447(2) .
C15 C16 1.389(3) .
C15 H17 0.9500 .
C16 C17 1.398(3) .
C16 C19 1.527(3) .
C16 K1 3.512(2) .
C17 C18 1.389(3) .
C17 K1 3.292(2) .
C17 H18 0.9500 .
C18 C30 1.516(3) .
C18 K1 3.140(2) .
C19 C21 1.528(4) .
C19 C20 1.529(3) .
C19 C22 1.536(4) .
C20 H19 0.9800 .
C20 H20 0.9800 .
C20 H21 0.9800 .
C21 H22 0.9800 .
C21 H23 0.9800 .
C21 H24 0.9800 .
C22 H25 0.9800 .
C22 H26 0.9800 .
C22 H27 0.9800 .
C23 C28 1.400(3) .
C23 C24 1.402(3) .
C24 C25 1.384(3) .
C24 H28 0.9500 .
C25 C26 1.396(4) .
C25 H29 0.9500 .
C26 C27 1.391(4) .
C26 C29 1.516(4) .
C27 C28 1.390(3) .
C27 H30 0.9500 .
C28 H31 0.9500 .
C29 H32 0.9800 .
C29 H33 0.9800 .
C29 H34 0.9800 .
C30 C36 1.514(3) .
C30 K2 3.447(2) 2_675
C30 H35 0.9900 .
C30 H36 0.9900 .
O2 C31 1.313(3) .
O2 K1 2.5264(17) .
O2 K2 2.6284(18) 2_675
C31 C32 1.430(3) .
C31 C36 1.432(3) .
C31 K2 2.947(2) 2_675
C32 C33 1.399(3) .
C32 C37 1.533(3) .
C33 C34 1.395(4) .
C33 H37 0.9500 .
C34 C35 1.384(3) .
C34 C41 1.512(3) .
C35 C36 1.388(3) .
C35 H38 0.9500 .
C36 K2 3.307(2) 2_675
C37 C39 1.535(4) .
C37 C40 1.538(4) .
C37 C38 1.542(4) .
C38 H39 0.9800 .
C38 H40 0.9800 .
C38 H41 0.9800 .
C39 H42 0.9800 .
C39 H43 0.9800 .
C39 H44 0.9800 .
C40 H45 0.9800 .
C40 H46 0.9800 .
C40 H47 0.9800 .
C41 H48 0.9800 .
C41 H49 0.9800 .
C41 H50 0.9800 .
K1 O3 2.737(2) .
K1 O4 2.826(2) .
K1 N1 2.932(2) 2_675
K1 C44 3.484(3) .
C42 O3 1.421(4) .
C42 H51 0.9800 .
C42 H52 0.9800 .
C42 H53 0.9800 .
O3 C43 1.416(3) .
C43 C44 1.493(4) .
C43 H54 0.9900 .
C43 H55 0.9900 .
C44 O4 1.413(3) .
C44 H56 0.9900 .
C44 H57 0.9900 .
O4 C45 1.420(3) .
C45 H58 0.9800 .
C45 H59 0.9800 .
C45 H60 0.9800 .
K2 O2 2.6284(18) 2_675
K2 O6 2.668(2) .
K2 O5 2.772(2) .
K2 C31 2.947(2) 2_675
K2 C36 3.307(2) 2_675
K2 C30 3.447(2) 2_675
K2 C47 3.491(3) .
K2 K1 4.0503(9) 2_675
C46 O5 1.410(4) .
C46 H61 0.9800 .
C46 H62 0.9800 .
C46 H63 0.9800 .
O5 C47 1.425(4) .
C47 C48 1.486(5) .
C47 H64 0.9900 .
C47 H65 0.9900 .
C48 O6 1.419(4) .
C48 H66 0.9900 .
C48 H67 0.9900 .
O6 C49 1.437(4) .
C49 H68 0.9800 .
C49 H69 0.9800 .
C49 H70 0.9800 .
V2 N3 1.795(2) 2_566
V2 N3 1.820(2) .
V2 O7 1.8928(18) .
V2 N4 1.9520(19) .
V2 V2 2.5751(8) 2_566
V2 K4 3.4703(7) .
V2 K3 3.4834(8) .
N3 V2 1.795(2) 2_566
N3 N3 2.537(4) 2_566
N3 K4 2.849(2) 2_566
N3 K3 2.902(2) .
O7 C50 1.349(3) .
O7 K4 3.061(2) .
C50 C55 1.414(3) .
C50 C51 1.418(3) .
C51 C52 1.401(3) .
C51 C56 1.540(3) .
C52 C53 1.388(3) .
C52 H71 0.9500 .
C53 C54 1.386(3) .
C53 C60 1.513(3) .
C54 C55 1.390(3) .
C54 H72 0.9500 .
C55 C61 1.511(3) .
C56 C57 1.526(4) .
C56 C58 1.532(3) .
C56 C59 1.535(4) .
C57 H73 0.9800 .
C57 H74 0.9800 .
C57 H75 0.9800 .
C58 H76 0.9800 .
C58 H77 0.9800 .
C58 H78 0.9800 .
C59 H79 0.9800 .
C59 H80 0.9800 .
C59 H81 0.9800 .
C60 H82 0.9800 .
C60 H83 0.9800 .
C60 H84 0.9800 .
C61 C63 1.518(3) .
C61 H85 0.9900 .
C61 H86 0.9900 .
N4 C72 1.405(3) .
N4 C62 1.437(3) .
C62 C63 1.401(3) .
C62 C67 1.413(3) .
C62 K3 3.211(2) .
C63 C64 1.406(3) .
C63 K3 3.455(2) .
C64 C65 1.389(3) .
C64 H87 0.9500 .
C65 C66 1.398(3) .
C65 C68 1.534(3) .
C65 K3 3.537(2) .
C66 C67 1.390(3) .
C66 K3 3.283(2) .
C66 H88 0.9500 .
C67 C79 1.517(3) .
C67 K3 3.116(2) .
C68 C69 1.529(3) .
C68 C70 1.531(3) .
C68 C71 1.535(4) .
C69 H89 0.9800 .
C69 H90 0.9800 .
C69 H91 0.9800 .
C70 H92 0.9800 .
C70 H93 0.9800 .
C70 H94 0.9800 .
C71 H95 0.9800 .
C71 H96 0.9800 .
C71 H97 0.9800 .
C72 C73 1.402(3) .
C72 C77 1.404(3) .
C73 C74 1.388(3) .
C73 H98 0.9500 .
C74 C75 1.391(3) .
C74 H99 0.9500 .
C75 C76 1.392(3) .
C75 C78 1.509(3) .
C76 C77 1.394(3) .
C76 H100 0.9500 .
C77 H101 0.9500 .
C78 H102 0.9800 .
C78 H103 0.9800 .
C78 H104 0.9800 .
C79 C85 1.509(3) .
C79 K4 3.521(2) 2_566
C79 H105 0.9900 .
C79 H106 0.9900 .
O8 C80 1.315(3) .
O8 K3 2.5049(17) .
O8 K4 2.6491(18) 2_566
C80 C85 1.430(3) .
C80 C81 1.437(3) .
C80 K4 2.981(2) 2_566
C81 C82 1.399(3) .
C81 C86 1.530(3) .
C82 C83 1.394(4) .
C82 H107 0.9500 .
C83 C84 1.385(3) .
C83 C90 1.512(3) .
C84 C85 1.394(3) .
C84 H108 0.9500 .
C85 K4 3.382(2) 2_566
C86 C88 1.539(4) .
C86 C89 1.539(3) .
C86 C87 1.540(4) .
C87 H109 0.9800 .
C87 H110 0.9800 .
C87 H111 0.9800 .
C88 H112 0.9800 .
C88 H113 0.9800 .
C88 H114 0.9800 .
C89 H115 0.9800 .
C89 H116 0.9800 .
C89 H117 0.9800 .
C90 H118 0.9800 .
C90 H119 0.9800 .
C90 H120 0.9800 .
K3 O9 2.7546(19) .
K3 O10 2.770(2) .
K3 K4 4.0567(9) 2_566
C91 O9 1.419(3) .
C91 H121 0.9800 .
C91 H122 0.9800 .
C91 H123 0.9800 .
O9 C92 1.421(3) .
C92 C93 1.477(4) .
C92 H124 0.9900 .
C92 H125 0.9900 .
C93 O10 1.419(4) .
C93 H126 0.9900 .
C93 H127 0.9900 .
O10 C94 1.408(4) .
C94 H128 0.9800 .
C94 H129 0.9800 .
C94 H130 0.9800 .
K4 O8 2.6491(18) 2_566
K4 O12 2.685(2) .
K4 O11 2.778(2) .
K4 N3 2.849(2) 2_566
K4 C80 2.981(2) 2_566
K4 C85 3.382(2) 2_566
K4 C79 3.521(2) 2_566
K4 C96 3.524(3) .
K4 K3 4.0567(9) 2_566
C95 O11 1.425(4) .
C95 H131 0.9800 .
C95 H132 0.9800 .
C95 H133 0.9800 .
O11 C96 1.423(4) .
C96 C97 1.499(5) .
C96 H134 0.9900 .
C96 H135 0.9900 .
C97 O12 1.421(4) .
C97 H136 0.9900 .
C97 H137 0.9900 .
O12 C98 1.419(4) .
C98 H138 0.9800 .
C98 H139 0.9800 .
C98 H140 0.9800 .
C99 C104 1.368(5) .
C99 C100 1.387(5) .
C99 C105 1.503(5) .
C100 C101 1.368(6) .
C100 H141 0.9500 .
C101 C102 1.359(6) .
C101 H142 0.9500 .
C102 C103 1.384(6) .
C102 H143 0.9500 .
C103 C104 1.366(5) .
C103 H144 0.9500 .
C104 H145 0.9500 .
C105 H146 0.9800 .
C105 H147 0.9800 .
C105 H148 0.9800 .
C106 C107 1.375(4) .
C106 C111 1.396(4) .
C106 C112 1.506(4) .
C107 C108 1.373(4) .
C107 H149 0.9500 .
C108 C109 1.388(5) .
C108 H150 0.9500 .
C109 C110 1.378(5) .
C109 H151 0.9500 .
C110 C111 1.376(5) .
C110 H152 0.9500 .
C111 H153 0.9500 .
C112 H154 0.9800 .
C112 H155 0.9800 .
C112 H156 0.9800 .

loop_
_geom_torsion_atom_site_label_1
_geom_torsion_atom_site_label_2
_geom_torsion_atom_site_label_3
_geom_torsion_atom_site_label_4
_geom_torsion
_geom_torsion_site_symmetry_1
_geom_torsion_site_symmetry_4
N1 V1 N1 V1 0.0 2_675 2_675
O1 V1 N1 V1 -111.87(9) . 2_675
N2 V1 N1 V1 116.29(9) . 2_675
K1 V1 N1 V1 -24.29(15) . 2_675
K2 V1 N1 V1 -143.45(11) . 2_675
O1 V1 N1 N1 -111.87(9) . 2_675
N2 V1 N1 N1 116.29(9) . 2_675
V1 V1 N1 N1 0.0 2_675 2_675
K1 V1 N1 N1 -24.29(15) . 2_675
K2 V1 N1 N1 -143.45(11) . 2_675
N1 V1 N1 K2 143.45(11) 2_675 .
O1 V1 N1 K2 31.58(10) . .
N2 V1 N1 K2 -100.26(9) . .
V1 V1 N1 K2 143.45(11) 2_675 .
K1 V1 N1 K2 119.15(9) . .
N1 V1 N1 K1 -82.2(4) 2_675 2_675
O1 V1 N1 K1 165.9(4) . 2_675
N2 V1 N1 K1 34.1(4) . 2_675
V1 V1 N1 K1 -82.2(4) 2_675 2_675
K1 V1 N1 K1 -106.5(4) . 2_675
K2 V1 N1 K1 134.3(4) . 2_675
N1 V1 O1 C1 -97.8(4) . .
N1 V1 O1 C1 162.4(4) 2_675 .
N2 V1 O1 C1 37.1(4) . .
V1 V1 O1 C1 -150.0(4) 2_675 .
K1 V1 O1 C1 119.3(4) . .
K2 V1 O1 C1 -73.1(4) . .
N1 V1 O1 K1 142.81(8) . .
N1 V1 O1 K1 43.08(8) 2_675 .
N2 V1 O1 K1 -82.26(7) . .
V1 V1 O1 K1 90.66(6) 2_675 .
K2 V1 O1 K1 167.54(4) . .
V1 O1 C1 C6 -30.5(5) . .
K1 O1 C1 C6 82.0(2) . .
V1 O1 C1 C2 150.9(3) . .
K1 O1 C1 C2 -96.6(2) . .
O1 C1 C2 C3 177.5(2) . .
C6 C1 C2 C3 -1.0(3) . .
O1 C1 C2 C7 1.3(4) . .
C6 C1 C2 C7 -177.3(2) . .
C1 C2 C3 C4 -0.4(4) . .
C7 C2 C3 C4 175.9(2) . .
C2 C3 C4 C5 0.9(4) . .
C2 C3 C4 C11 180.0(2) . .
C3 C4 C5 C6 0.0(4) . .
C11 C4 C5 C6 -179.1(2) . .
C4 C5 C6 C1 -1.3(4) . .
C4 C5 C6 C12 177.3(2) . .
O1 C1 C6 C5 -176.7(2) . .
C2 C1 C6 C5 1.9(4) . .
O1 C1 C6 C12 4.7(3) . .
C2 C1 C6 C12 -176.7(2) . .
C3 C2 C7 C10 -108.3(3) . .
C1 C2 C7 C10 67.8(3) . .
C3 C2 C7 C9 10.6(3) . .
C1 C2 C7 C9 -173.3(2) . .
C3 C2 C7 C8 130.6(2) . .
C1 C2 C7 C8 -53.3(3) . .
C5 C6 C12 C14 113.3(3) . .
C1 C6 C12 C14 -68.1(3) . .
N1 V1 N2 C23 5.6(2) . .
N1 V1 N2 C23 107.7(2) 2_675 .
O1 V1 N2 C23 -129.3(2) . .
V1 V1 N2 C23 58.1(2) 2_675 .
K1 V1 N2 C23 164.9(2) . .
K2 V1 N2 C23 -49.8(2) . .
N1 V1 N2 C13 -177.48(14) . .
N1 V1 N2 C13 -75.44(16) 2_675 .
O1 V1 N2 C13 47.63(16) . .
V1 V1 N2 C13 -125.00(13) 2_675 .
K1 V1 N2 C13 -18.19(14) . .
K2 V1 N2 C13 127.09(13) . .
C23 N2 C13 C14 101.2(2) . .
V1 N2 C13 C14 -76.4(2) . .
C23 N2 C13 C18 -81.0(3) . .
V1 N2 C13 C18 101.4(2) . .
C23 N2 C13 K1 -162.29(15) . .
V1 N2 C13 K1 20.13(15) . .
C18 C13 C14 C15 0.2(3) . .
N2 C13 C14 C15 178.0(2) . .
K1 C13 C14 C15 68.8(2) . .
C18 C13 C14 C12 177.2(2) . .
N2 C13 C14 C12 -5.0(3) . .
K1 C13 C14 C12 -114.2(2) . .
C18 C13 C14 K1 -68.63(18) . .
N2 C13 C14 K1 109.21(19) . .
C6 C12 C14 C15 -65.2(3) . .
C6 C12 C14 C13 117.8(2) . .
C6 C12 C14 K1 34.3(3) . .
C13 C14 C15 C16 1.1(3) . .
C12 C14 C15 C16 -175.9(2) . .
K1 C14 C15 C16 62.9(2) . .
C14 C15 C16 C17 -0.8(4) . .
C14 C15 C16 C19 178.2(2) . .
C14 C15 C16 K1 -61.5(2) . .
C15 C16 C17 C18 -0.8(4) . .
C19 C16 C17 C18 -179.9(2) . .
K1 C16 C17 C18 65.9(2) . .
C15 C16 C17 K1 -66.7(2) . .
C19 C16 C17 K1 114.2(2) . .
C16 C17 C18 C13 2.1(3) . .
K1 C17 C18 C13 76.10(18) . .
C16 C17 C18 C30 -176.7(2) . .
K1 C17 C18 C30 -102.7(2) . .
C16 C17 C18 K1 -74.0(2) . .
C14 C13 C18 C17 -1.7(3) . .
N2 C13 C18 C17 -179.5(2) . .
K1 C13 C18 C17 -77.62(19) . .
C14 C13 C18 C30 177.1(2) . .
N2 C13 C18 C30 -0.7(3) . .
K1 C13 C18 C30 101.21(19) . .
C14 C13 C18 K1 75.89(19) . .
N2 C13 C18 K1 -101.92(19) . .
C15 C16 C19 C21 122.7(3) . .
C17 C16 C19 C21 -58.2(3) . .
K1 C16 C19 C21 23.6(3) . .
C15 C16 C19 C20 3.0(4) . .
C17 C16 C19 C20 -178.0(2) . .
K1 C16 C19 C20 -96.1(2) . .
C15 C16 C19 C22 -117.2(3) . .
C17 C16 C19 C22 61.8(3) . .
K1 C16 C19 C22 143.66(17) . .
C13 N2 C23 C28 -7.2(3) . .
V1 N2 C23 C28 169.49(18) . .
C13 N2 C23 C24 173.5(2) . .
V1 N2 C23 C24 -9.8(3) . .
C28 C23 C24 C25 -0.2(4) . .
N2 C23 C24 C25 179.1(2) . .
C23 C24 C25 C26 0.2(4) . .
C24 C25 C26 C27 -0.2(4) . .
C24 C25 C26 C29 177.7(3) . .
C25 C26 C27 C28 0.3(4) . .
C29 C26 C27 C28 -177.6(3) . .
C26 C27 C28 C23 -0.4(4) . .
C24 C23 C28 C27 0.3(4) . .
N2 C23 C28 C27 -179.0(2) . .
C17 C18 C30 C36 14.0(3) . .
C13 C18 C30 C36 -164.8(2) . .
K1 C18 C30 C36 -77.3(2) . .
C17 C18 C30 K2 98.0(2) . 2_675
C13 C18 C30 K2 -80.8(2) . 2_675
K1 C18 C30 K2 6.68(17) . 2_675
K1 O2 C31 C32 140.7(2) . .
K2 O2 C31 C32 -103.1(2) 2_675 .
K1 O2 C31 C36 -41.4(4) . .
K2 O2 C31 C36 74.8(2) 2_675 .
K1 O2 C31 K2 -116.2(3) . 2_675
O2 C31 C32 C33 174.3(2) . .
C36 C31 C32 C33 -3.7(3) . .
K2 C31 C32 C33 101.7(2) 2_675 .
O2 C31 C32 C37 -3.9(4) . .
C36 C31 C32 C37 178.1(2) . .
K2 C31 C32 C37 -76.5(2) 2_675 .
C31 C32 C33 C34 1.5(4) . .
C37 C32 C33 C34 179.7(2) . .
C32 C33 C34 C35 1.5(4) . .
C32 C33 C34 C41 179.6(2) . .
C33 C34 C35 C36 -2.1(4) . .
C41 C34 C35 C36 179.8(2) . .
C34 C35 C36 C31 -0.2(4) . .
C34 C35 C36 C30 -177.9(2) . .
C34 C35 C36 K2 -76.4(3) . 2_675
O2 C31 C36 C35 -174.9(2) . .
C32 C31 C36 C35 3.2(3) . .
K2 C31 C36 C35 -115.5(2) 2_675 .
O2 C31 C36 C30 2.8(3) . .
C32 C31 C36 C30 -179.1(2) . .
K2 C31 C36 C30 62.3(2) 2_675 .
O2 C31 C36 K2 -59.44(18) . 2_675
C32 C31 C36 K2 118.6(2) . 2_675
C18 C30 C36 C35 -119.2(2) . .
K2 C30 C36 C35 125.0(2) 2_675 .
C18 C30 C36 C31 63.1(3) . .
K2 C30 C36 C31 -52.72(18) 2_675 .
C18 C30 C36 K2 115.79(18) . 2_675
C33 C32 C37 C39 -112.5(3) . .
C31 C32 C37 C39 65.6(3) . .
C33 C32 C37 C40 7.3(4) . .
C31 C32 C37 C40 -174.6(2) . .
C33 C32 C37 C38 126.2(3) . .
C31 C32 C37 C38 -55.6(3) . .
C31 O2 K1 O3 -100.2(3) . .
K2 O2 K1 O3 147.19(6) 2_675 .
C31 O2 K1 O4 -156.7(3) . .
K2 O2 K1 O4 90.67(6) 2_675 .
C31 O2 K1 N1 100.7(3) . 2_675
K2 O2 K1 N1 -11.95(6) 2_675 2_675
C31 O2 K1 C18 17.6(3) . .
K2 O2 K1 C18 -95.06(7) 2_675 .
C31 O2 K1 O1 74.6(3) . .
K2 O2 K1 O1 -38.05(10) 2_675 .
C31 O2 K1 C13 28.7(3) . .
K2 O2 K1 C13 -83.97(6) 2_675 .
C31 O2 K1 C17 -9.6(3) . .
K2 O2 K1 C17 -122.21(7) 2_675 .
C31 O2 K1 V1 76.1(3) . .
K2 O2 K1 V1 -36.56(6) 2_675 .
C31 O2 K1 C14 14.9(3) . .
K2 O2 K1 C14 -97.74(7) 2_675 .
C31 O2 K1 C44 -133.7(3) . .
K2 O2 K1 C44 113.67(7) 2_675 .
C31 O2 K1 C16 -20.7(3) . .
K2 O2 K1 C16 -133.32(6) 2_675 .
C17 C18 K1 O2 -85.61(14) . .
C13 C18 K1 O2 153.48(14) . .
C30 C18 K1 O2 35.61(13) . .
C17 C18 K1 O3 32.06(16) . .
C13 C18 K1 O3 -88.85(14) . .
C30 C18 K1 O3 153.28(13) . .
C17 C18 K1 O4 -69.3(2) . .
C13 C18 K1 O4 169.81(16) . .
C30 C18 K1 O4 51.9(2) . .
C17 C18 K1 N1 -170.53(14) . 2_675
C13 C18 K1 N1 68.56(13) . 2_675
C30 C18 K1 N1 -49.30(14) . 2_675
C17 C18 K1 O1 129.86(14) . .
C13 C18 K1 O1 8.95(13) . .
C30 C18 K1 O1 -108.91(14) . .
C17 C18 K1 C13 120.9(2) . .
C30 C18 K1 C13 -117.9(2) . .
C13 C18 K1 C17 -120.9(2) . .
C30 C18 K1 C17 121.2(2) . .
C17 C18 K1 V1 157.96(14) . .
C13 C18 K1 V1 37.05(12) . .
C30 C18 K1 V1 -80.81(13) . .
C17 C18 K1 C14 90.68(15) . .
C13 C18 K1 C14 -30.23(12) . .
C30 C18 K1 C14 -148.10(17) . .
C17 C18 K1 C44 -24.2(2) . .
C13 C18 K1 C44 -145.11(15) . .
C30 C18 K1 C44 97.03(18) . .
C17 C18 K1 C16 28.46(12) . .
C13 C18 K1 C16 -92.45(15) . .
C30 C18 K1 C16 149.69(18) . .
C1 O1 K1 O2 -153.06(14) . .
V1 O1 K1 O2 2.65(10) . .
C1 O1 K1 O3 22.63(15) . .
V1 O1 K1 O3 178.34(6) . .
C1 O1 K1 O4 84.19(15) . .
V1 O1 K1 O4 -120.10(6) . .
C1 O1 K1 N1 176.64(16) . 2_675
V1 O1 K1 N1 -27.65(6) . 2_675
C1 O1 K1 C18 -103.02(15) . .
V1 O1 K1 C18 52.69(6) . .
C1 O1 K1 C13 -98.67(15) . .
V1 O1 K1 C13 57.04(6) . .
C1 O1 K1 C17 -83.73(15) . .
V1 O1 K1 C17 71.98(7) . .
C1 O1 K1 V1 -155.71(17) . .
C1 O1 K1 C14 -71.56(15) . .
V1 O1 K1 C14 84.15(7) . .
C1 O1 K1 C44 60.67(16) . .
V1 O1 K1 C44 -143.62(7) . .
C1 O1 K1 C16 -61.16(15) . .
V1 O1 K1 C16 94.55(6) . .
C14 C13 K1 O2 -146.34(14) . .
C18 C13 K1 O2 -24.06(13) . .
N2 C13 K1 O2 93.66(14) . .
C14 C13 K1 O3 -14.15(16) . .
C18 C13 K1 O3 108.14(13) . .
N2 C13 K1 O3 -134.14(14) . .
C14 C13 K1 O4 93.0(6) . .
C18 C13 K1 O4 -144.7(5) . .
N2 C13 K1 O4 -27.0(6) . .
C14 C13 K1 N1 132.34(14) . 2_675
C18 C13 K1 N1 -105.37(13) . 2_675
N2 C13 K1 N1 12.35(13) . 2_675
C14 C13 K1 C18 -122.3(2) . .
N2 C13 K1 C18 117.7(2) . .
C14 C13 K1 O1 67.85(13) . .
C18 C13 K1 O1 -169.87(14) . .
N2 C13 K1 O1 -52.15(13) . .
C14 C13 K1 C17 -90.71(15) . .
C18 C13 K1 C17 31.57(12) . .
N2 C13 K1 C17 149.29(18) . .
C14 C13 K1 V1 105.48(14) . .
C18 C13 K1 V1 -132.23(15) . .
N2 C13 K1 V1 -14.51(11) . .
C18 C13 K1 C14 122.3(2) . .
N2 C13 K1 C14 -120.0(2) . .
C14 C13 K1 C44 -39.9(3) . .
C18 C13 K1 C44 82.4(3) . .
N2 C13 K1 C44 -159.9(2) . .
C14 C13 K1 C16 -59.16(13) . .
C18 C13 K1 C16 63.12(13) . .
N2 C13 K1 C16 -179.16(18) . .
C18 C17 K1 O2 83.24(14) . .
C16 C17 K1 O2 -151.05(16) . .
C18 C17 K1 O3 -153.63(13) . .
C16 C17 K1 O3 -27.92(15) . .
C18 C17 K1 O4 146.80(13) . .
C16 C17 K1 O4 -87.49(17) . .
C18 C17 K1 N1 9.66(14) . 2_675
C16 C17 K1 N1 135.37(14) . 2_675
C16 C17 K1 C18 125.7(2) . .
C18 C17 K1 O1 -51.89(14) . .
C16 C17 K1 O1 73.82(15) . .
C18 C17 K1 C13 -32.54(13) . .
C16 C17 K1 C13 93.17(16) . .
C18 C17 K1 V1 -20.38(13) . .
C16 C17 K1 V1 105.33(14) . .
C18 C17 K1 C14 -65.29(14) . .
C16 C17 K1 C14 60.42(14) . .
C18 C17 K1 C44 164.46(13) . .
C16 C17 K1 C44 -69.83(16) . .
C18 C17 K1 C16 -125.7(2) . .
N1 V1 K1 O2 78.29(12) . .
N1 V1 K1 O2 49.90(8) 2_675 .
O1 V1 K1 O2 -178.12(7) . .
N2 V1 K1 O2 -67.07(7) . .
V1 V1 K1 O2 60.84(5) 2_675 .
K2 V1 K1 O2 163.93(4) . .
N1 V1 K1 O3 -105.77(13) . .
N1 V1 K1 O3 -134.16(9) 2_675 .
O1 V1 K1 O3 -2.18(8) . .
N2 V1 K1 O3 108.87(8) . .
V1 V1 K1 O3 -123.22(6) 2_675 .
K2 V1 K1 O3 -20.13(7) . .
N1 V1 K1 O4 -26.21(13) . .
N1 V1 K1 O4 -54.61(9) 2_675 .
O1 V1 K1 O4 77.37(8) . .
N2 V1 K1 O4 -171.58(8) . .
V1 V1 K1 O4 -43.67(6) 2_675 .
K2 V1 K1 O4 59.42(6) . .
N1 V1 K1 N1 28.40(17) . 2_675
O1 V1 K1 N1 131.98(9) . 2_675
N2 V1 K1 N1 -116.97(9) . 2_675
V1 V1 K1 N1 10.94(7) 2_675 2_675
K2 V1 K1 N1 114.03(7) . 2_675
N1 V1 K1 C18 135.31(12) . .
N1 V1 K1 C18 106.92(8) 2_675 .
O1 V1 K1 C18 -121.10(7) . .
N2 V1 K1 C18 -10.06(7) . .
V1 V1 K1 C18 117.86(5) 2_675 .
K2 V1 K1 C18 -139.06(5) . .
N1 V1 K1 O1 -103.59(13) . .
N1 V1 K1 O1 -131.98(9) 2_675 .
N2 V1 K1 O1 111.05(8) . .
V1 V1 K1 O1 -121.04(6) 2_675 .
K2 V1 K1 O1 -17.95(6) . .
N1 V1 K1 C13 155.42(13) . .
N1 V1 K1 C13 127.03(9) 2_675 .
O1 V1 K1 C13 -100.99(8) . .
N2 V1 K1 C13 10.05(8) . .
V1 V1 K1 C13 137.97(6) 2_675 .
K2 V1 K1 C13 -118.95(6) . .
N1 V1 K1 C17 144.37(12) . .
N1 V1 K1 C17 115.97(8) 2_675 .
O1 V1 K1 C17 -112.05(7) . .
N2 V1 K1 C17 -1.00(7) . .
V1 V1 K1 C17 126.91(5) 2_675 .
K2 V1 K1 C17 -130.00(5) . .
N1 V1 K1 C14 -177.35(12) . .
N1 V1 K1 C14 154.26(8) 2_675 .
O1 V1 K1 C14 -73.76(7) . .
N2 V1 K1 C14 37.29(7) . .
V1 V1 K1 C14 165.20(5) 2_675 .
K2 V1 K1 C14 -91.71(5) . .
N1 V1 K1 C44 -42.65(15) . .
N1 V1 K1 C44 -71.04(12) 2_675 .
O1 V1 K1 C44 60.94(11) . .
N2 V1 K1 C44 171.99(11) . .
V1 V1 K1 C44 -60.10(10) 2_675 .
K2 V1 K1 C44 42.98(10) . .
N1 V1 K1 C16 167.10(12) . .
N1 V1 K1 C16 138.71(8) 2_675 .
O1 V1 K1 C16 -89.31(7) . .
N2 V1 K1 C16 21.74(7) . .
V1 V1 K1 C16 149.65(4) 2_675 .
K2 V1 K1 C16 -107.26(5) . .
C15 C14 K1 O2 -88.94(14) . .
C13 C14 K1 O2 35.84(15) . .
C12 C14 K1 O2 151.08(16) . .
C15 C14 K1 O3 43.05(14) . .
C13 C14 K1 O3 167.83(14) . .
C12 C14 K1 O3 -76.94(17) . .
C15 C14 K1 O4 70.4(2) . .
C13 C14 K1 O4 -164.82(15) . .
C12 C14 K1 O4 -49.6(2) . .
C15 C14 K1 N1 -169.48(14) . 2_675
C13 C14 K1 N1 -44.70(14) . 2_675
C12 C14 K1 N1 70.53(17) . 2_675
C15 C14 K1 C18 -92.52(15) . .
C13 C14 K1 C18 32.26(13) . .
C12 C14 K1 C18 147.5(2) . .
C15 C14 K1 O1 137.30(15) . .
C13 C14 K1 O1 -97.92(14) . .
C12 C14 K1 O1 17.31(15) . .
C15 C14 K1 C13 -124.8(2) . .
C12 C14 K1 C13 115.2(2) . .
C15 C14 K1 C17 -58.57(13) . .
C13 C14 K1 C17 66.21(14) . .
C12 C14 K1 C17 -178.6(2) . .
C15 C14 K1 V1 176.99(15) . .
C13 C14 K1 V1 -58.23(13) . .
C12 C14 K1 V1 57.01(16) . .
C15 C14 K1 C44 36.83(18) . .
C13 C14 K1 C44 161.61(14) . .
C12 C14 K1 C44 -83.2(2) . .
C15 C14 K1 C16 -26.86(12) . .
C13 C14 K1 C16 97.92(15) . .
C12 C14 K1 C16 -146.8(2) . .
C15 C16 K1 O2 150.47(14) . .
C17 C16 K1 O2 26.36(14) . .
C19 C16 K1 O2 -85.86(17) . .
C15 C16 K1 O3 -83.13(14) . .
C17 C16 K1 O3 152.76(15) . .
C19 C16 K1 O3 40.53(17) . .
C15 C16 K1 O4 -116.45(14) . .
C17 C16 K1 O4 119.44(15) . .
C19 C16 K1 O4 7.2(2) . .
C15 C16 K1 N1 72.08(15) . 2_675
C17 C16 K1 N1 -52.03(16) . 2_675
C19 C16 K1 N1 -164.25(16) . 2_675
C15 C16 K1 C18 93.93(16) . .
C17 C16 K1 C18 -30.18(13) . .
C19 C16 K1 C18 -142.4(2) . .
C15 C16 K1 O1 14.22(14) . .
C17 C16 K1 O1 -109.88(14) . .
C19 C16 K1 O1 137.89(17) . .
C15 C16 K1 C13 59.36(14) . .
C17 C16 K1 C13 -64.75(14) . .
C19 C16 K1 C13 -177.0(2) . .
C15 C16 K1 C17 124.1(2) . .
C19 C16 K1 C17 -112.2(2) . .
C15 C16 K1 V1 47.74(14) . .
C17 C16 K1 V1 -76.37(14) . .
C19 C16 K1 V1 171.40(16) . .
C15 C16 K1 C14 27.32(13) . .
C17 C16 K1 C14 -96.79(16) . .
C19 C16 K1 C14 151.0(2) . .
C15 C16 K1 C44 -114.16(14) . .
C17 C16 K1 C44 121.73(15) . .
C19 C16 K1 C44 9.51(19) . .
O2 K1 O3 C43 -70.9(2) . .
O4 K1 O3 C43 1.58(19) . .
N1 K1 O3 C43 68.9(2) 2_675 .
C18 K1 O3 C43 -154.96(18) . .
O1 K1 O3 C43 112.7(2) . .
C13 K1 O3 C43 174.77(18) . .
C17 K1 O3 C43 -141.70(19) . .
V1 K1 O3 C43 113.94(19) . .
C14 K1 O3 C43 169.01(19) . .
C44 K1 O3 C43 -16.84(19) . .
C16 K1 O3 C43 -152.5(2) . .
O2 K1 O3 C42 141.27(19) . .
O4 K1 O3 C42 -146.2(2) . .
N1 K1 O3 C42 -78.9(2) 2_675 .
C18 K1 O3 C42 57.2(2) . .
O1 K1 O3 C42 -35.1(2) . .
C13 K1 O3 C42 27.0(2) . .
C17 K1 O3 C42 70.5(2) . .
V1 K1 O3 C42 -33.9(2) . .
C14 K1 O3 C42 21.2(2) . .
C44 K1 O3 C42 -164.6(2) . .
C16 K1 O3 C42 59.7(2) . .
C42 O3 C43 C44 179.3(2) . .
K1 O3 C43 C44 29.0(3) . .
O3 C43 C44 O4 -64.8(3) . .
O3 C43 C44 K1 -19.7(2) . .
O2 K1 C44 O4 -86.36(17) . .
O3 K1 C44 O4 135.1(2) . .
N1 K1 C44 O4 -2.6(2) 2_675 .
C18 K1 C44 O4 -140.07(15) . .
O1 K1 C44 O4 70.94(18) . .
C13 K1 C44 O4 168.27(18) . .
C17 K1 C44 O4 -151.97(15) . .
V1 K1 C44 O4 36.5(2) . .
C14 K1 C44 O4 144.19(15) . .
C16 K1 C44 O4 -175.92(15) . .
O2 K1 C44 C43 152.62(17) . .
O3 K1 C44 C43 14.07(15) . .
O4 K1 C44 C43 -121.0(3) . .
N1 K1 C44 C43 -123.60(17) 2_675 .
C18 K1 C44 C43 98.9(2) . .
O1 K1 C44 C43 -50.08(19) . .
C13 K1 C44 C43 47.2(3) . .
C17 K1 C44 C43 87.01(18) . .
V1 K1 C44 C43 -84.57(19) . .
C14 K1 C44 C43 23.2(2) . .
C16 K1 C44 C43 63.06(18) . .
C43 C44 O4 C45 -174.0(2) . .
K1 C44 O4 C45 121.6(2) . .
C43 C44 O4 K1 64.4(2) . .
O2 K1 O4 C44 95.70(17) . .
O3 K1 O4 C44 -33.29(16) . .
N1 K1 O4 C44 177.86(16) 2_675 .
C18 K1 O4 C44 80.8(2) . .
O1 K1 O4 C44 -119.94(16) . .
C13 K1 O4 C44 -143.9(5) . .
C17 K1 O4 C44 40.3(2) . .
V1 K1 O4 C44 -155.36(15) . .
C14 K1 O4 C44 -64.7(2) . .
C16 K1 O4 C44 5.4(2) . .
O2 K1 O4 C45 -26.22(18) . .
O3 K1 O4 C45 -155.21(19) . .
N1 K1 O4 C45 55.94(18) 2_675 .
C18 K1 O4 C45 -41.1(3) . .
O1 K1 O4 C45 118.14(18) . .
C13 K1 O4 C45 94.2(6) . .
C17 K1 O4 C45 -81.6(2) . .
V1 K1 O4 C45 82.73(18) . .
C14 K1 O4 C45 173.34(18) . .
C44 K1 O4 C45 -121.9(3) . .
C16 K1 O4 C45 -116.51(18) . .
V1 N1 K2 O2 179.48(8) . 2_675
V1 N1 K2 O2 -75.69(16) 2_675 2_675
N1 N1 K2 O2 -144.13(16) 2_675 2_675
K1 N1 K2 O2 10.49(5) 2_675 2_675
V1 N1 K2 O6 48.62(9) . .
V1 N1 K2 O6 153.45(15) 2_675 .
N1 N1 K2 O6 85.01(17) 2_675 .
K1 N1 K2 O6 -120.37(6) 2_675 .
V1 N1 K2 O5 -0.5(2) . .
V1 N1 K2 O5 104.3(2) 2_675 .
N1 N1 K2 O5 35.9(3) 2_675 .
K1 N1 K2 O5 -169.52(18) 2_675 .
V1 N1 K2 C31 -162.50(8) . 2_675
V1 N1 K2 C31 -57.67(17) 2_675 2_675
N1 N1 K2 C31 -126.10(16) 2_675 2_675
K1 N1 K2 C31 28.51(7) 2_675 2_675
V1 N1 K2 C36 -137.11(8) . 2_675
V1 N1 K2 C36 -32.28(17) 2_675 2_675
N1 N1 K2 C36 -100.71(16) 2_675 2_675
K1 N1 K2 C36 53.90(6) 2_675 2_675
V1 N1 K2 C30 -126.12(9) . 2_675
V1 N1 K2 C30 -21.29(15) 2_675 2_675
N1 N1 K2 C30 -89.72(16) 2_675 2_675
K1 N1 K2 C30 64.89(5) 2_675 2_675
V1 N1 K2 C47 14.44(15) . .
V1 N1 K2 C47 119.27(17) 2_675 .
N1 N1 K2 C47 50.8(2) 2_675 .
K1 N1 K2 C47 -154.55(11) 2_675 .
V1 N1 K2 V1 104.83(19) 2_675 .
N1 N1 K2 V1 36.40(11) 2_675 .
K1 N1 K2 V1 -168.99(11) 2_675 .
V1 N1 K2 K1 168.99(11) . 2_675
V1 N1 K2 K1 -86.18(16) 2_675 2_675
N1 N1 K2 K1 -154.61(19) 2_675 2_675
N1 V1 K2 O2 -0.56(9) . 2_675
N1 V1 K2 O2 -49.19(9) 2_675 2_675
O1 V1 K2 O2 -151.16(7) . 2_675
N2 V1 K2 O2 104.53(7) . 2_675
V1 V1 K2 O2 -25.60(5) 2_675 2_675
K1 V1 K2 O2 -133.89(5) . 2_675
N1 V1 K2 O6 -133.92(9) . .
N1 V1 K2 O6 177.45(9) 2_675 .
O1 V1 K2 O6 75.48(7) . .
N2 V1 K2 O6 -28.83(8) . .
V1 V1 K2 O6 -158.96(5) 2_675 .
K1 V1 K2 O6 92.75(5) . .
N1 V1 K2 O5 179.77(11) . .
N1 V1 K2 O5 131.13(10) 2_675 .
O1 V1 K2 O5 29.16(9) . .
N2 V1 K2 O5 -75.14(9) . .
V1 V1 K2 O5 154.72(7) 2_675 .
K1 V1 K2 O5 46.44(7) . .
N1 V1 K2 N1 -48.63(14) 2_675 .
O1 V1 K2 N1 -150.60(10) . .
N2 V1 K2 N1 105.09(10) . .
V1 V1 K2 N1 -25.04(8) 2_675 .
K1 V1 K2 N1 -133.33(9) . .
N1 V1 K2 C31 22.50(10) . 2_675
N1 V1 K2 C31 -26.13(10) 2_675 2_675
O1 V1 K2 C31 -128.10(9) . 2_675
N2 V1 K2 C31 127.59(9) . 2_675
V1 V1 K2 C31 -2.54(7) 2_675 2_675
K1 V1 K2 C31 -110.83(7) . 2_675
N1 V1 K2 C36 49.45(9) . 2_675
N1 V1 K2 C36 0.81(9) 2_675 2_675
O1 V1 K2 C36 -101.16(7) . 2_675
N2 V1 K2 C36 154.54(8) . 2_675
V1 V1 K2 C36 24.40(5) 2_675 2_675
K1 V1 K2 C36 -83.88(5) . 2_675
N1 V1 K2 C30 50.63(9) . 2_675
N1 V1 K2 C30 2.00(9) 2_675 2_675
O1 V1 K2 C30 -99.97(7) . 2_675
N2 V1 K2 C30 155.72(7) . 2_675
V1 V1 K2 C30 25.59(4) 2_675 2_675
K1 V1 K2 C30 -82.70(5) . 2_675
N1 V1 K2 C47 -169.99(11) . .
N1 V1 K2 C47 141.38(11) 2_675 .
O1 V1 K2 C47 39.41(9) . .
N2 V1 K2 C47 -64.90(9) . .
V1 V1 K2 C47 164.97(7) 2_675 .
K1 V1 K2 C47 56.68(8) . .
N1 V1 K2 K1 -8.21(8) . 2_675
N1 V1 K2 K1 -56.85(8) 2_675 2_675
O1 V1 K2 K1 -158.82(6) . 2_675
N2 V1 K2 K1 96.88(6) . 2_675
V1 V1 K2 K1 -33.256(19) 2_675 2_675
K1 V1 K2 K1 -141.54(2) . 2_675
O2 K2 O5 C46 76.9(2) 2_675 .
O6 K2 O5 C46 -158.5(2) . .
N1 K2 O5 C46 -103.0(3) . .
C31 K2 O5 C46 59.2(2) 2_675 .
C36 K2 O5 C46 33.4(2) 2_675 .
C30 K2 O5 C46 15.9(2) 2_675 .
C47 K2 O5 C46 -128.9(3) . .
V1 K2 O5 C46 -103.4(2) . .
K1 K2 O5 C46 93.4(2) 2_675 .
O2 K2 O5 C47 -154.19(19) 2_675 .
O6 K2 O5 C47 -29.6(2) . .
N1 K2 O5 C47 25.8(3) . .
C31 K2 O5 C47 -171.9(2) 2_675 .
C36 K2 O5 C47 162.3(2) 2_675 .
C30 K2 O5 C47 144.8(2) 2_675 .
V1 K2 O5 C47 25.5(2) . .
K1 K2 O5 C47 -137.77(18) 2_675 .
C46 O5 C47 C48 -170.0(3) . .
K2 O5 C47 C48 59.1(3) . .
C46 O5 C47 K2 131.0(3) . .
O2 K2 C47 O5 34.4(3) 2_675 .
O6 K2 C47 O5 140.1(2) . .
N1 K2 C47 O5 -167.40(16) . .
C31 K2 C47 O5 9.2(2) 2_675 .
C36 K2 C47 O5 -20.2(2) 2_675 .
C30 K2 C47 O5 -46.1(2) 2_675 .
V1 K2 C47 O5 -159.89(18) . .
K1 K2 C47 O5 94.5(3) 2_675 .
O2 K2 C47 C48 -90.6(2) 2_675 .
O6 K2 C47 C48 15.14(18) . .
O5 K2 C47 C48 -125.0(3) . .
N1 K2 C47 C48 67.6(2) . .
C31 K2 C47 C48 -115.8(2) 2_675 .
C36 K2 C47 C48 -145.14(19) 2_675 .
C30 K2 C47 C48 -171.10(18) 2_675 .
V1 K2 C47 C48 75.1(2) . .
K1 K2 C47 C48 -30.4(3) 2_675 .
O5 C47 C48 O6 -61.6(4) . .
K2 C47 C48 O6 -20.7(2) . .
C47 C48 O6 C49 -179.0(3) . .
C47 C48 O6 K2 31.6(4) . .
O2 K2 O6 C48 100.0(2) 2_675 .
O5 K2 O6 C48 -1.7(2) . .
N1 K2 O6 C48 -165.3(2) . .
C31 K2 O6 C48 63.7(3) 2_675 .
C36 K2 O6 C48 28.9(3) 2_675 .
C30 K2 O6 C48 -79.4(8) 2_675 .
C47 K2 O6 C48 -18.1(2) . .
V1 K2 O6 C48 -143.6(2) . .
K1 K2 O6 C48 146.4(2) 2_675 .
O2 K2 O6 C49 -46.7(2) 2_675 .
O5 K2 O6 C49 -148.4(2) . .
N1 K2 O6 C49 48.0(2) . .
C31 K2 O6 C49 -83.0(2) 2_675 .
C36 K2 O6 C49 -117.8(2) 2_675 .
C30 K2 O6 C49 133.9(7) 2_675 .
C47 K2 O6 C49 -164.8(2) . .
V1 K2 O6 C49 69.7(2) . .
K1 K2 O6 C49 -0.3(2) 2_675 .
N3 V2 N3 V2 0.0 2_566 2_566
O7 V2 N3 V2 -113.94(9) . 2_566
N4 V2 N3 V2 118.98(8) . 2_566
K4 V2 N3 V2 -41.51(10) . 2_566
K3 V2 N3 V2 -170.50(10) . 2_566
O7 V2 N3 N3 -113.94(9) . 2_566
N4 V2 N3 N3 118.98(8) . 2_566
V2 V2 N3 N3 0.0 2_566 2_566
K4 V2 N3 N3 -41.51(10) . 2_566
K3 V2 N3 N3 -170.50(10) . 2_566
N3 V2 N3 K4 -97.31(16) 2_566 2_566
O7 V2 N3 K4 148.75(13) . 2_566
N4 V2 N3 K4 21.67(17) . 2_566
V2 V2 N3 K4 -97.31(16) 2_566 2_566
K4 V2 N3 K4 -138.82(10) . 2_566
K3 V2 N3 K4 92.19(14) . 2_566
N3 V2 N3 K3 170.50(10) 2_566 .
O7 V2 N3 K3 56.55(9) . .
N4 V2 N3 K3 -70.52(8) . .
V2 V2 N3 K3 170.50(10) 2_566 .
K4 V2 N3 K3 128.99(5) . .
N3 V2 O7 C50 158.6(4) 2_566 .
N3 V2 O7 C50 -101.7(4) . .
N4 V2 O7 C50 27.5(5) . .
V2 V2 O7 C50 -151.8(4) 2_566 .
K4 V2 O7 C50 135.9(4) . .
K3 V2 O7 C50 -56.7(4) . .
N3 V2 O7 K4 22.66(9) 2_566 .
N3 V2 O7 K4 122.38(8) . .
N4 V2 O7 K4 -108.47(7) . .
V2 V2 O7 K4 72.29(7) 2_566 .
K3 V2 O7 K4 167.35(4) . .
V2 O7 C50 C55 -30.6(6) . .
K4 O7 C50 C55 101.1(2) . .
V2 O7 C50 C51 151.1(3) . .
K4 O7 C50 C51 -77.2(2) . .
O7 C50 C51 C52 178.5(2) . .
C55 C50 C51 C52 0.3(3) . .
O7 C50 C51 C56 -7.3(4) . .
C55 C50 C51 C56 174.4(2) . .
C50 C51 C52 C53 0.9(4) . .
C56 C51 C52 C53 -173.4(2) . .
C51 C52 C53 C54 -0.7(4) . .
C51 C52 C53 C60 177.2(2) . .
C52 C53 C54 C55 -0.7(4) . .
C60 C53 C54 C55 -178.6(2) . .
C53 C54 C55 C50 1.9(4) . .
C53 C54 C55 C61 -178.8(2) . .
O7 C50 C55 C54 -179.9(2) . .
C51 C50 C55 C54 -1.6(4) . .
O7 C50 C55 C61 0.7(3) . .
C51 C50 C55 C61 179.1(2) . .
C52 C51 C56 C57 -135.2(3) . .
C50 C51 C56 C57 50.8(3) . .
C52 C51 C56 C58 -14.0(3) . .
C50 C51 C56 C58 172.0(2) . .
C52 C51 C56 C59 104.9(3) . .
C50 C51 C56 C59 -69.1(3) . .
C54 C55 C61 C63 -101.5(3) . .
C50 C55 C61 C63 77.9(3) . .
N3 V2 N4 C72 -16.5(2) 2_566 .
N3 V2 N4 C72 -118.2(2) . .
O7 V2 N4 C72 112.1(2) . .
V2 V2 N4 C72 -68.7(2) 2_566 .
K4 V2 N4 C72 45.2(2) . .
K3 V2 N4 C72 -169.9(2) . .
N3 V2 N4 C62 171.92(14) 2_566 .
N3 V2 N4 C62 70.26(16) . .
O7 V2 N4 C62 -59.52(16) . .
V2 V2 N4 C62 119.70(13) 2_566 .
K4 V2 N4 C62 -126.41(13) . .
K3 V2 N4 C62 18.51(14) . .
C72 N4 C62 C63 -95.4(2) . .
V2 N4 C62 C63 77.9(2) . .
C72 N4 C62 C67 83.3(3) . .
V2 N4 C62 C67 -103.4(2) . .
C72 N4 C62 K3 165.18(14) . .
V2 N4 C62 K3 -21.47(16) . .
C67 C62 C63 C64 1.0(3) . .
N4 C62 C63 C64 179.66(19) . .
K3 C62 C63 C64 -68.6(2) . .
C67 C62 C63 C61 -176.8(2) . .
N4 C62 C63 C61 1.9(3) . .
K3 C62 C63 C61 113.64(19) . .
C67 C62 C63 K3 69.53(18) . .
N4 C62 C63 K3 -111.77(19) . .
C55 C61 C63 C62 -115.6(2) . .
C55 C61 C63 C64 66.6(3) . .
C55 C61 C63 K3 -33.7(2) . .
C62 C63 C64 C65 -2.2(3) . .
C61 C63 C64 C65 175.6(2) . .
K3 C63 C64 C65 -62.7(2) . .
C63 C64 C65 C66 1.9(3) . .
C63 C64 C65 C68 -178.1(2) . .
C63 C64 C65 K3 61.0(2) . .
C64 C65 C66 C67 -0.5(3) . .
C68 C65 C66 C67 179.6(2) . .
K3 C65 C66 C67 -66.1(2) . .
C64 C65 C66 K3 65.7(2) . .
C68 C65 C66 K3 -114.27(19) . .
C65 C66 C67 C62 -0.7(3) . .
K3 C66 C67 C62 -76.15(18) . .
C65 C66 C67 C79 178.6(2) . .
K3 C66 C67 C79 103.2(2) . .
C65 C66 C67 K3 75.5(2) . .
C63 C62 C67 C66 0.4(3) . .
N4 C62 C67 C66 -178.3(2) . .
K3 C62 C67 C66 78.11(19) . .
C63 C62 C67 C79 -178.9(2) . .
N4 C62 C67 C79 2.4(3) . .
K3 C62 C67 C79 -101.26(19) . .
C63 C62 C67 K3 -77.67(19) . .
N4 C62 C67 K3 103.63(18) . .
C64 C65 C68 C69 -0.3(3) . .
C66 C65 C68 C69 179.7(2) . .
K3 C65 C68 C69 99.0(2) . .
C64 C65 C68 C70 119.8(3) . .
C66 C65 C68 C70 -60.3(3) . .
K3 C65 C68 C70 -140.92(17) . .
C64 C65 C68 C71 -120.9(3) . .
C66 C65 C68 C71 59.1(3) . .
K3 C65 C68 C71 -21.6(3) . .
C62 N4 C72 C73 -174.4(2) . .
V2 N4 C72 C73 14.4(3) . .
C62 N4 C72 C77 6.4(3) . .
V2 N4 C72 C77 -164.76(18) . .
C77 C72 C73 C74 0.4(3) . .
N4 C72 C73 C74 -178.9(2) . .
C72 C73 C74 C75 0.4(4) . .
C73 C74 C75 C76 -0.6(4) . .
C73 C74 C75 C78 -179.3(2) . .
C74 C75 C76 C77 0.1(4) . .
C78 C75 C76 C77 178.8(2) . .
C75 C76 C77 C72 0.6(4) . .
C73 C72 C77 C76 -0.8(3) . .
N4 C72 C77 C76 178.4(2) . .
C66 C67 C79 C85 -15.1(3) . .
C62 C67 C79 C85 164.3(2) . .
K3 C67 C79 C85 77.0(2) . .
C66 C67 C79 K4 -99.2(2) . 2_566
C62 C67 C79 K4 80.1(2) . 2_566
K3 C67 C79 K4 -7.19(16) . 2_566
K3 O8 C80 C85 40.8(4) . .
K4 O8 C80 C85 -77.5(2) 2_566 .
K3 O8 C80 C81 -140.4(2) . .
K4 O8 C80 C81 101.3(2) 2_566 .
K3 O8 C80 K4 118.3(3) . 2_566
O8 C80 C81 C82 -175.1(2) . .
C85 C80 C81 C82 3.8(3) . .
K4 C80 C81 C82 -103.7(2) 2_566 .
O8 C80 C81 C86 4.2(3) . .
C85 C80 C81 C86 -177.0(2) . .
K4 C80 C81 C86 75.6(2) 2_566 .
C80 C81 C82 C83 -1.9(4) . .
C86 C81 C82 C83 178.8(2) . .
C81 C82 C83 C84 -1.1(4) . .
C81 C82 C83 C90 -179.6(2) . .
C82 C83 C84 C85 2.2(4) . .
C90 C83 C84 C85 -179.3(2) . .
C83 C84 C85 C80 -0.3(4) . .
C83 C84 C85 C79 177.1(2) . .
C83 C84 C85 K4 74.2(3) . 2_566
O8 C80 C85 C84 176.1(2) . .
C81 C80 C85 C84 -2.7(3) . .
K4 C80 C85 C84 115.8(2) 2_566 .
O8 C80 C85 C79 -1.3(3) . .
C81 C80 C85 C79 179.9(2) . .
K4 C80 C85 C79 -61.6(2) 2_566 .
O8 C80 C85 K4 60.35(18) . 2_566
C81 C80 C85 K4 -118.5(2) . 2_566
C67 C79 C85 C84 118.8(2) . .
K4 C79 C85 C84 -126.1(2) 2_566 .
C67 C79 C85 C80 -63.8(3) . .
K4 C79 C85 C80 51.31(18) 2_566 .
C67 C79 C85 K4 -115.14(19) . 2_566
C82 C81 C86 C88 115.7(3) . .
C80 C81 C86 C88 -63.6(3) . .
C82 C81 C86 C89 -4.0(3) . .
C80 C81 C86 C89 176.8(2) . .
C82 C81 C86 C87 -123.3(2) . .
C80 C81 C86 C87 57.4(3) . .
C80 O8 K3 O9 99.1(3) . .
K4 O8 K3 O9 -145.92(6) 2_566 .
C80 O8 K3 O10 156.1(3) . .
K4 O8 K3 O10 -88.98(7) 2_566 .
C80 O8 K3 N3 -101.6(3) . .
K4 O8 K3 N3 13.35(6) 2_566 .
C80 O8 K3 C67 -18.1(3) . .
K4 O8 K3 C67 96.91(7) 2_566 .
C80 O8 K3 C62 -29.6(3) . .
K4 O8 K3 C62 85.38(6) 2_566 .
C80 O8 K3 C66 9.1(3) . .
K4 O8 K3 C66 124.08(7) 2_566 .
C80 O8 K3 C63 -15.9(3) . .
K4 O8 K3 C63 99.04(6) 2_566 .
C80 O8 K3 V2 -76.9(3) . .
K4 O8 K3 V2 38.02(6) 2_566 .
C80 O8 K3 C65 19.7(3) . .
K4 O8 K3 C65 134.66(6) 2_566 .
C80 O8 K3 K4 -115.0(3) . 2_566
V2 N3 K3 O8 -123.8(6) 2_566 .
V2 N3 K3 O8 128.65(8) . .
N3 N3 K3 O8 138.39(17) 2_566 .
K4 N3 K3 O8 -12.04(5) 2_566 .
V2 N3 K3 O9 26.4(7) 2_566 .
V2 N3 K3 O9 -81.12(12) . .
N3 N3 K3 O9 -71.4(2) 2_566 .
K4 N3 K3 O9 138.20(9) 2_566 .
V2 N3 K3 O10 -30.0(6) 2_566 .
V2 N3 K3 O10 -137.53(7) . .
N3 N3 K3 O10 -127.79(16) 2_566 .
K4 N3 K3 O10 81.79(6) 2_566 .
V2 N3 K3 C67 169.3(6) 2_566 .
V2 N3 K3 C67 61.75(7) . .
N3 N3 K3 C67 71.49(17) 2_566 .
K4 N3 K3 C67 -78.93(6) 2_566 .
V2 N3 K3 C62 144.4(6) 2_566 .
V2 N3 K3 C62 36.92(7) . .
N3 N3 K3 C62 46.67(16) 2_566 .
K4 N3 K3 C62 -103.76(6) 2_566 .
V2 N3 K3 C66 172.7(6) 2_566 .
V2 N3 K3 C66 65.17(8) . .
N3 N3 K3 C66 74.91(17) 2_566 .
K4 N3 K3 C66 -75.51(6) 2_566 .
V2 N3 K3 C63 126.6(6) 2_566 .
V2 N3 K3 C63 19.11(7) . .
N3 N3 K3 C63 28.86(17) 2_566 .
K4 N3 K3 C63 -121.57(6) 2_566 .
V2 N3 K3 V2 107.5(6) 2_566 .
N3 N3 K3 V2 9.75(10) 2_566 .
K4 N3 K3 V2 -140.68(9) 2_566 .
V2 N3 K3 C65 153.1(6) 2_566 .
V2 N3 K3 C65 45.56(9) . .
N3 N3 K3 C65 55.31(18) 2_566 .
K4 N3 K3 C65 -95.12(7) 2_566 .
V2 N3 K3 K4 -111.8(6) 2_566 2_566
V2 N3 K3 K4 140.68(9) . 2_566
N3 N3 K3 K4 150.4(2) 2_566 2_566
C66 C67 K3 O8 86.43(14) . .
C62 C67 K3 O8 -152.61(14) . .
C79 C67 K3 O8 -34.90(13) . .
C66 C67 K3 O9 -32.81(16) . .
C62 C67 K3 O9 88.16(14) . .
C79 C67 K3 O9 -154.14(13) . .
C66 C67 K3 O10 68.5(2) . .
C62 C67 K3 O10 -170.56(18) . .
C79 C67 K3 O10 -52.8(3) . .
C66 C67 K3 N3 172.17(14) . .
C62 C67 K3 N3 -66.87(13) . .
C79 C67 K3 N3 50.84(14) . .
C66 C67 K3 C62 -121.0(2) . .
C79 C67 K3 C62 117.7(2) . .
C62 C67 K3 C66 121.0(2) . .
C79 C67 K3 C66 -121.3(2) . .
C66 C67 K3 C63 -90.62(15) . .
C62 C67 K3 C63 30.34(12) . .
C79 C67 K3 C63 148.05(17) . .
C66 C67 K3 V2 -158.07(14) . .
C62 C67 K3 V2 -37.11(12) . .
C79 C67 K3 V2 80.60(13) . .
C66 C67 K3 C65 -28.62(12) . .
C62 C67 K3 C65 92.34(15) . .
C79 C67 K3 C65 -149.95(18) . .
C66 C67 K3 K4 126.90(14) . 2_566
C62 C67 K3 K4 -112.14(13) . 2_566
C79 C67 K3 K4 5.57(13) . 2_566
C63 C62 K3 O8 146.60(13) . .
C67 C62 K3 O8 24.89(13) . .
N4 C62 K3 O8 -92.10(14) . .
C63 C62 K3 O9 13.15(15) . .
C67 C62 K3 O9 -108.56(13) . .
N4 C62 K3 O9 134.45(14) . .
C63 C62 K3 O10 -83.5(5) . .
C67 C62 K3 O10 154.8(5) . .
N4 C62 K3 O10 37.8(6) . .
C63 C62 K3 N3 -131.01(14) . .
C67 C62 K3 N3 107.28(14) . .
N4 C62 K3 N3 -9.71(14) . .
C63 C62 K3 C67 121.7(2) . .
N4 C62 K3 C67 -117.0(2) . .
C63 C62 K3 C66 90.20(15) . .
C67 C62 K3 C66 -31.51(12) . .
N4 C62 K3 C66 -148.50(18) . .
C67 C62 K3 C63 -121.7(2) . .
N4 C62 K3 C63 121.3(2) . .
C63 C62 K3 V2 -106.35(14) . .
C67 C62 K3 V2 131.94(15) . .
N4 C62 K3 V2 14.96(11) . .
C63 C62 K3 C65 58.80(13) . .
C67 C62 K3 C65 -62.90(13) . .
N4 C62 K3 C65 -179.89(18) . .
C63 C62 K3 K4 -174.11(13) . 2_566
C67 C62 K3 K4 64.18(13) . 2_566
N4 C62 K3 K4 -52.81(14) . 2_566
C67 C66 K3 O8 -82.59(14) . .
C65 C66 K3 O8 152.35(15) . .
C67 C66 K3 O9 152.92(13) . .
C65 C66 K3 O9 27.85(15) . .
C67 C66 K3 O10 -148.73(13) . .
C65 C66 K3 O10 86.20(17) . .
C67 C66 K3 N3 -8.04(15) . .
C65 C66 K3 N3 -133.11(14) . .
C65 C66 K3 C67 -125.1(2) . .
C67 C66 K3 C62 32.62(13) . .
C65 C66 K3 C62 -92.44(16) . .
C67 C66 K3 C63 65.25(14) . .
C65 C66 K3 C63 -59.81(14) . .
C67 C66 K3 V2 20.25(13) . .
C65 C66 K3 V2 -104.81(14) . .
C67 C66 K3 C65 125.1(2) . .
C67 C66 K3 K4 -50.89(13) . 2_566
C65 C66 K3 K4 -175.96(14) . 2_566
C62 C63 K3 O8 -35.64(14) . .
C64 C63 K3 O8 89.46(14) . .
C61 C63 K3 O8 -150.42(16) . .
C62 C63 K3 O9 -168.61(13) . .
C64 C63 K3 O9 -43.51(14) . .
C61 C63 K3 O9 76.61(17) . .
C62 C63 K3 O10 163.01(15) . .
C64 C63 K3 O10 -71.9(2) . .
C61 C63 K3 O10 48.2(2) . .
C62 C63 K3 N3 45.92(13) . .
C64 C63 K3 N3 171.02(13) . .
C61 C63 K3 N3 -68.86(17) . .
C62 C63 K3 C67 -32.79(13) . .
C64 C63 K3 C67 92.31(15) . .
C61 C63 K3 C67 -147.6(2) . .
C64 C63 K3 C62 125.1(2) . .
C61 C63 K3 C62 -114.8(2) . .
C62 C63 K3 C66 -66.88(13) . .
C64 C63 K3 C66 58.22(13) . .
C61 C63 K3 C66 178.34(19) . .
C62 C63 K3 V2 57.44(12) . .
C64 C63 K3 V2 -177.46(14) . .
C61 C63 K3 V2 -57.34(15) . .
C62 C63 K3 C65 -98.30(15) . .
C64 C63 K3 C65 26.80(12) . .
C61 C63 K3 C65 146.9(2) . .
C62 C63 K3 K4 6.27(14) . 2_566
C64 C63 K3 K4 131.37(12) . 2_566
C61 C63 K3 K4 -108.51(16) . 2_566
N3 V2 K3 O8 -68.90(12) 2_566 .
N3 V2 K3 O8 -52.43(8) . .
O7 V2 K3 O8 178.00(7) . .
N4 V2 K3 O8 67.77(7) . .
V2 V2 K3 O8 -59.14(5) 2_566 .
K4 V2 K3 O8 -164.91(4) . .
N3 V2 K3 O9 115.27(12) 2_566 .
N3 V2 K3 O9 131.74(9) . .
O7 V2 K3 O9 2.17(8) . .
N4 V2 K3 O9 -108.06(8) . .
V2 V2 K3 O9 125.03(6) 2_566 .
K4 V2 K3 O9 19.26(7) . .
N3 V2 K3 O10 36.48(13) 2_566 .
N3 V2 K3 O10 52.95(9) . .
O7 V2 K3 O10 -76.62(8) . .
N4 V2 K3 O10 173.15(8) . .
V2 V2 K3 O10 46.24(6) 2_566 .
K4 V2 K3 O10 -59.53(6) . .
N3 V2 K3 N3 -16.46(18) 2_566 .
O7 V2 K3 N3 -129.56(9) . .
N4 V2 K3 N3 120.20(9) . .
V2 V2 K3 N3 -6.71(7) 2_566 .
K4 V2 K3 N3 -112.48(8) . .
N3 V2 K3 C67 -126.56(12) 2_566 .
N3 V2 K3 C67 -110.09(9) . .
O7 V2 K3 C67 120.34(7) . .
N4 V2 K3 C67 10.11(7) . .
V2 V2 K3 C67 -116.81(5) 2_566 .
K4 V2 K3 C67 137.43(5) . .
N3 V2 K3 C62 -146.96(12) 2_566 .
N3 V2 K3 C62 -130.50(9) . .
O7 V2 K3 C62 99.94(8) . .
N4 V2 K3 C62 -10.30(8) . .
V2 V2 K3 C62 -137.21(6) 2_566 .
K4 V2 K3 C62 117.02(6) . .
N3 V2 K3 C66 -135.61(12) 2_566 .
N3 V2 K3 C66 -119.15(8) . .
O7 V2 K3 C66 111.29(7) . .
N4 V2 K3 C66 1.06(7) . .
V2 V2 K3 C66 -125.86(5) 2_566 .
K4 V2 K3 C66 128.37(5) . .
N3 V2 K3 C63 -173.98(12) 2_566 .
N3 V2 K3 C63 -157.52(8) . .
O7 V2 K3 C63 72.92(7) . .
N4 V2 K3 C63 -37.32(7) . .
V2 V2 K3 C63 -164.23(5) 2_566 .
K4 V2 K3 C63 90.00(5) . .
N3 V2 K3 C65 -158.25(12) 2_566 .
N3 V2 K3 C65 -141.78(8) . .
O7 V2 K3 C65 88.65(7) . .
N4 V2 K3 C65 -21.58(7) . .
V2 V2 K3 C65 -148.49(4) 2_566 .
K4 V2 K3 C65 105.74(5) . .
N3 V2 K3 K4 -44.51(11) 2_566 2_566
N3 V2 K3 K4 -28.05(7) . 2_566
O7 V2 K3 K4 -157.61(6) . 2_566
N4 V2 K3 K4 92.15(6) . 2_566
V2 V2 K3 K4 -34.76(2) 2_566 2_566
K4 V2 K3 K4 -140.53(2) . 2_566
C64 C65 K3 O8 -150.27(14) . .
C66 C65 K3 O8 -25.31(14) . .
C68 C65 K3 O8 86.47(17) . .
C64 C65 K3 O9 82.29(14) . .
C66 C65 K3 O9 -152.75(15) . .
C68 C65 K3 O9 -40.97(17) . .
C64 C65 K3 O10 114.18(14) . .
C66 C65 K3 O10 -120.86(14) . .
C68 C65 K3 O10 -9.1(2) . .
C64 C65 K3 N3 -70.20(15) . .
C66 C65 K3 N3 54.76(16) . .
C68 C65 K3 N3 166.54(16) . .
C64 C65 K3 C67 -94.26(15) . .
C66 C65 K3 C67 30.70(13) . .
C68 C65 K3 C67 142.5(2) . .
C64 C65 K3 C62 -59.33(13) . .
C66 C65 K3 C62 65.63(14) . .
C68 C65 K3 C62 177.4(2) . .
C64 C65 K3 C66 -125.0(2) . .
C68 C65 K3 C66 111.8(2) . .
C64 C65 K3 C63 -27.39(12) . .
C66 C65 K3 C63 97.57(16) . .
C68 C65 K3 C63 -150.6(2) . .
C64 C65 K3 V2 -48.14(13) . .
C66 C65 K3 V2 76.82(14) . .
C68 C65 K3 V2 -171.40(16) . .
C64 C65 K3 K4 -120.51(13) . 2_566
C66 C65 K3 K4 4.45(15) . 2_566
C68 C65 K3 K4 116.23(16) . 2_566
O8 K3 O9 C91 -142.49(17) . .
O10 K3 O9 C91 144.2(2) . .
N3 K3 O9 C91 75.4(2) . .
C67 K3 O9 C91 -57.7(2) . .
C62 K3 O9 C91 -27.4(2) . .
C66 K3 O9 C91 -71.27(18) . .
C63 K3 O9 C91 -22.10(18) . .
V2 K3 O9 C91 32.4(2) . .
C65 K3 O9 C91 -60.55(18) . .
K4 K3 O9 C91 168.19(15) 2_566 .
O8 K3 O9 C92 80.7(2) . .
O10 K3 O9 C92 7.37(18) . .
N3 K3 O9 C92 -61.4(2) . .
C67 K3 O9 C92 165.47(18) . .
C62 K3 O9 C92 -164.26(18) . .
C66 K3 O9 C92 151.89(19) . .
C63 K3 O9 C92 -158.93(19) . .
V2 K3 O9 C92 -104.41(19) . .
C65 K3 O9 C92 162.62(19) . .
K4 K3 O9 C92 31.4(2) 2_566 .
C91 O9 C92 C93 -176.1(3) . .
K3 O9 C92 C93 -37.7(3) . .
O9 C92 C93 O10 62.6(3) . .
C92 C93 O10 C94 176.7(3) . .
C92 C93 O10 K3 -56.2(3) . .
O8 K3 O10 C94 23.6(2) . .
O9 K3 O10 C94 153.2(2) . .
N3 K3 O10 C94 -60.0(2) . .
C67 K3 O10 C94 40.1(3) . .
C62 K3 O10 C94 -106.0(5) . .
C66 K3 O10 C94 81.3(2) . .
C63 K3 O10 C94 -174.06(18) . .
V2 K3 O10 C94 -85.3(2) . .
C65 K3 O10 C94 116.2(2) . .
K4 K3 O10 C94 -15.8(2) 2_566 .
O8 K3 O10 C93 -104.17(19) . .
O9 K3 O10 C93 25.38(18) . .
N3 K3 O10 C93 172.26(18) . .
C67 K3 O10 C93 -87.7(3) . .
C62 K3 O10 C93 126.2(5) . .
C66 K3 O10 C93 -46.4(2) . .
C63 K3 O10 C93 58.2(3) . .
V2 K3 O10 C93 146.95(17) . .
C65 K3 O10 C93 -11.6(2) . .
K4 K3 O10 C93 -143.61(18) 2_566 .
C50 O7 K4 O8 155.97(14) . 2_566
V2 O7 K4 O8 -42.32(11) . 2_566
C50 O7 K4 O12 -57.63(15) . .
V2 O7 K4 O12 104.08(7) . .
C50 O7 K4 O11 0.02(16) . .
V2 O7 K4 O11 161.73(7) . .
C50 O7 K4 N3 -176.45(16) . 2_566
V2 O7 K4 N3 -14.74(6) . 2_566
C50 O7 K4 C80 114.03(16) . 2_566
V2 O7 K4 C80 -84.26(11) . 2_566
C50 O7 K4 C85 103.99(15) . 2_566
V2 O7 K4 C85 -94.30(7) . 2_566
C50 O7 K4 V2 -161.71(18) . .
C50 O7 K4 C79 118.56(15) . 2_566
V2 O7 K4 C79 -79.73(7) . 2_566
C50 O7 K4 C96 -15.37(16) . .
V2 O7 K4 C96 146.34(8) . .
C50 O7 K4 K3 178.84(14) . 2_566
V2 O7 K4 K3 -19.45(7) . 2_566
N3 V2 K4 O8 -2.28(9) 2_566 2_566
N3 V2 K4 O8 51.74(9) . 2_566
O7 V2 K4 O8 151.85(8) . 2_566
N4 V2 K4 O8 -108.55(7) . 2_566
V2 V2 K4 O8 24.20(5) 2_566 2_566
K3 V2 K4 O8 132.69(5) . 2_566
N3 V2 K4 O12 132.40(9) 2_566 .
N3 V2 K4 O12 -173.58(9) . .
O7 V2 K4 O12 -73.46(8) . .
N4 V2 K4 O12 26.14(8) . .
V2 V2 K4 O12 158.89(5) 2_566 .
K3 V2 K4 O12 -92.63(5) . .
N3 V2 K4 O11 -179.15(10) 2_566 .
N3 V2 K4 O11 -125.13(11) . .
O7 V2 K4 O11 -25.01(9) . .
N4 V2 K4 O11 74.59(9) . .
V2 V2 K4 O11 -152.66(7) 2_566 .
K3 V2 K4 O11 -44.18(8) . .
N3 V2 K4 N3 54.02(14) . 2_566
O7 V2 K4 N3 154.14(10) . 2_566
N4 V2 K4 N3 -106.26(10) . 2_566
V2 V2 K4 N3 26.49(8) 2_566 2_566
K3 V2 K4 N3 134.97(8) . 2_566
N3 V2 K4 C80 -25.61(10) 2_566 2_566
N3 V2 K4 C80 28.41(10) . 2_566
O7 V2 K4 C80 128.52(9) . 2_566
N4 V2 K4 C80 -131.88(9) . 2_566
V2 V2 K4 C80 0.87(7) 2_566 2_566
K3 V2 K4 C80 109.36(7) . 2_566
N3 V2 K4 O7 -154.14(10) 2_566 .
N3 V2 K4 O7 -100.12(10) . .
N4 V2 K4 O7 99.60(9) . .
V2 V2 K4 O7 -127.65(7) 2_566 .
K3 V2 K4 O7 -19.17(7) . .
N3 V2 K4 C85 -50.93(9) 2_566 2_566
N3 V2 K4 C85 3.09(9) . 2_566
O7 V2 K4 C85 103.21(8) . 2_566
N4 V2 K4 C85 -157.19(8) . 2_566
V2 V2 K4 C85 -24.44(5) 2_566 2_566
K3 V2 K4 C85 84.04(5) . 2_566
N3 V2 K4 C79 -51.43(8) 2_566 2_566
N3 V2 K4 C79 2.59(9) . 2_566
O7 V2 K4 C79 102.71(7) . 2_566
N4 V2 K4 C79 -157.69(7) . 2_566
V2 V2 K4 C79 -24.94(4) 2_566 2_566
K3 V2 K4 C79 83.54(5) . 2_566
N3 V2 K4 C96 168.67(10) 2_566 .
N3 V2 K4 C96 -137.31(10) . .
O7 V2 K4 C96 -37.19(9) . .
N4 V2 K4 C96 62.41(9) . .
V2 V2 K4 C96 -164.84(7) 2_566 .
K3 V2 K4 C96 -56.36(7) . .
N3 V2 K4 K3 6.81(8) 2_566 2_566
N3 V2 K4 K3 60.83(8) . 2_566
O7 V2 K4 K3 160.95(6) . 2_566
N4 V2 K4 K3 -99.45(6) . 2_566
V2 V2 K4 K3 33.295(19) 2_566 2_566
K3 V2 K4 K3 141.78(2) . 2_566
O8 K4 O11 C96 152.63(19) 2_566 .
O12 K4 O11 C96 28.08(19) . .
N3 K4 O11 C96 -32.2(4) 2_566 .
C80 K4 O11 C96 169.7(2) 2_566 .
O7 K4 O11 C96 -44.2(2) . .
C85 K4 O11 C96 -165.3(2) 2_566 .
V2 K4 O11 C96 -30.5(2) . .
C79 K4 O11 C96 -149.26(19) 2_566 .
K3 K4 O11 C96 138.02(18) 2_566 .
O8 K4 O11 C95 -75.4(2) 2_566 .
O12 K4 O11 C95 160.0(2) . .
N3 K4 O11 C95 99.7(3) 2_566 .
C80 K4 O11 C95 -58.4(2) 2_566 .
O7 K4 O11 C95 87.7(2) . .
C85 K4 O11 C95 -33.4(2) 2_566 .
V2 K4 O11 C95 101.4(2) . .
C79 K4 O11 C95 -17.3(2) 2_566 .
C96 K4 O11 C95 131.9(3) . .
K3 K4 O11 C95 -90.1(2) 2_566 .
C95 O11 C96 C97 166.9(3) . .
K4 O11 C96 C97 -57.8(3) . .
C95 O11 C96 K4 -135.3(3) . .
O8 K4 C96 O11 -35.2(2) 2_566 .
O12 K4 C96 O11 -142.2(2) . .
N3 K4 C96 O11 166.24(16) 2_566 .
C80 K4 C96 O11 -11.4(2) 2_566 .
O7 K4 C96 O11 137.1(2) . .
C85 K4 C96 O11 16.5(2) 2_566 .
V2 K4 C96 O11 156.34(18) . .
C79 K4 C96 O11 39.8(2) 2_566 .
K3 K4 C96 O11 -86.2(3) 2_566 .
O8 K4 C96 C97 90.5(2) 2_566 .
O12 K4 C96 C97 -16.51(17) . .
O11 K4 C96 C97 125.7(3) . .
N3 K4 C96 C97 -68.0(2) 2_566 .
C80 K4 C96 C97 114.29(19) 2_566 .
O7 K4 C96 C97 -97.17(19) . .
C85 K4 C96 C97 142.18(18) 2_566 .
V2 K4 C96 C97 -77.9(2) . .
C79 K4 C96 C97 165.54(17) 2_566 .
K3 K4 C96 C97 39.5(3) 2_566 .
O11 C96 C97 O12 62.0(3) . .
K4 C96 C97 O12 22.5(2) . .
C96 C97 O12 C98 177.7(3) . .
C96 C97 O12 K4 -34.7(3) . .
O8 K4 O12 C98 51.3(3) 2_566 .
O11 K4 O12 C98 149.4(2) . .
N3 K4 O12 C98 -44.7(2) 2_566 .
C80 K4 O12 C98 86.7(2) 2_566 .
O7 K4 O12 C98 -100.5(2) . .
C85 K4 O12 C98 118.1(2) 2_566 .
V2 K4 O12 C98 -68.7(2) . .
C79 K4 O12 C98 -173.2(8) 2_566 .
C96 K4 O12 C98 164.8(3) . .
K3 K4 O12 C98 4.9(2) 2_566 .
O8 K4 O12 C97 -93.7(2) 2_566 .
O11 K4 O12 C97 4.5(2) . .
N3 K4 O12 C97 170.4(2) 2_566 .
C80 K4 O12 C97 -58.2(2) 2_566 .
O7 K4 O12 C97 114.5(2) . .
C85 K4 O12 C97 -26.9(3) 2_566 .
V2 K4 O12 C97 146.4(2) . .
C79 K4 O12 C97 41.9(10) 2_566 .
C96 K4 O12 C97 19.9(2) . .
K3 K4 O12 C97 -140.0(2) 2_566 .
C104 C99 C100 C101 -0.2(6) . .
C105 C99 C100 C101 179.5(4) . .
C99 C100 C101 C102 -0.4(6) . .
C100 C101 C102 C103 1.5(7) . .
C101 C102 C103 C104 -1.9(6) . .
C102 C103 C104 C99 1.3(6) . .
C100 C99 C104 C103 -0.2(5) . .
C105 C99 C104 C103 -180.0(3) . .
C111 C106 C107 C108 -1.0(5) . .
C112 C106 C107 C108 178.1(3) . .
C106 C107 C108 C109 1.5(5) . .
C107 C108 C109 C110 -0.8(5) . .
C108 C109 C110 C111 -0.4(5) . .
C109 C110 C111 C106 0.9(5) . .
C107 C106 C111 C110 -0.2(5) . .
C112 C106 C111 C110 -179.3(3) . .
